data_7118065
loop_
_publ_author_name
'Henry S. La Pierre'
'Michael Rosenzweig'
'Boris Kosog'
'Christina Hauser'
'Frank W. Heinemann'
'Stephen T. Liddle'
'Karsten Meyer'

_publ_section_title
;
 Charge control of the inverse trans-influence
;
_journal_name_full Chem.Commun.
_journal_page_first 16671
_journal_paper_doi 10.1039/C5cc07211E
_journal_volume 51
_journal_year 2015
_chemical_formula_moiety 'C72 H105 N4 O3 Si U, F6 Sb, 2.5(C7 H8), 0.5(C6 H14)'
_chemical_formula_sum 'C92.5 H132 F6 N4 O3 Sb Si U'
_chemical_formula_weight 1849.89
_chemical_name_systematic
; 
 ? 
;
_chemical_properties_physical 'Air-sensitive, Moisture-sensitive, Heat-sensitive, Oxygen-sensitive'
_space_group_IT_number 14
_symmetry_cell_setting monoclinic
_symmetry_space_group_name_Hall '-P 2ybc'
_symmetry_space_group_name_H-M 'P 1 21/c 1'
_atom_sites_solution_hydrogens geom
_atom_sites_solution_primary direct
_atom_sites_solution_secondary difmap
_audit_creation_method SHELXL-97
_audit_update_record
;
2015-08-26 deposited with the CCDC.
2015-09-25 downloaded from the CCDC.
;
_cell_angle_alpha 90.00
_cell_angle_beta 101.198(11)
_cell_angle_gamma 90.00
_cell_formula_units_Z 4
_cell_length_a 19.293(4)
_cell_length_b 16.638(3)
_cell_length_c 28.095(5)
_cell_measurement_reflns_used 273
_cell_measurement_temperature 150(2)
_cell_measurement_theta_max 20.00
_cell_measurement_theta_min 6.00
_cell_volume 8847(3)
_computing_cell_refinement 'EVALCCD (Duisenberg, 2003)'
_computing_data_collection 'COLLECT (Bruker-Nonius, 2002)'
_computing_data_reduction 'EVALCCD (Duisenberg, 2003)'
_computing_molecular_graphics 'SHELXTL 6.12 (Bruker AXS, 2002)'
_computing_publication_material 'SHELXTL 6.12 (Bruker AXS, 2002)'
_computing_structure_refinement 'SHELXTL 6.12 (Bruker AXS, 2002)'
_computing_structure_solution 'SHELXTL 6.12 (Bruker AXS, 2002)'
_diffrn_ambient_temperature 150(2)
_diffrn_detector_area_resol_mean 9
_diffrn_measured_fraction_theta_full 0.998
_diffrn_measured_fraction_theta_max 0.998
_diffrn_measurement_device_type 'Bruker-Nonius KappaCCD'
_diffrn_measurement_method
;
 \f- and \w-rotations with 1.10 \% and 165 sec per frame
;
_diffrn_radiation_monochromator graphite
_diffrn_radiation_source 'fine-focus sealed tube'
_diffrn_radiation_type MoK\a
_diffrn_radiation_wavelength 0.71073
_diffrn_reflns_av_R_equivalents 0.0661
_diffrn_reflns_av_sigmaI/netI 0.0410
_diffrn_reflns_limit_h_max 24
_diffrn_reflns_limit_h_min -24
_diffrn_reflns_limit_k_max 21
_diffrn_reflns_limit_k_min -21
_diffrn_reflns_limit_l_max 36
_diffrn_reflns_limit_l_min -36
_diffrn_reflns_number 139819
_diffrn_reflns_theta_full 27.10
_diffrn_reflns_theta_max 27.10
_diffrn_reflns_theta_min 3.16
_exptl_absorpt_coefficient_mu 2.209
_exptl_absorpt_correction_T_max 1.0
_exptl_absorpt_correction_T_min 0.686
_exptl_absorpt_correction_type multi-scan
_exptl_absorpt_process_details 'SADABS, Bruker-AXS, 2002'
_exptl_crystal_colour black
_exptl_crystal_density_diffrn 1.389
_exptl_crystal_density_method 'not measured'
_exptl_crystal_description prism
_exptl_crystal_F_000 3800
_exptl_crystal_recrystallization_method 'Re-crystallisation from solvent: toluene, n-hexane'
_exptl_crystal_size_max 0.18
_exptl_crystal_size_mid 0.12
_exptl_crystal_size_min 0.06
_refine_diff_density_max 1.967
_refine_diff_density_min -1.816
_refine_diff_density_rms 0.108
_refine_ls_extinction_method none
_refine_ls_goodness_of_fit_ref 1.084
_refine_ls_hydrogen_treatment constr
_refine_ls_matrix_type full
_refine_ls_number_parameters 1170
_refine_ls_number_reflns 19494
_refine_ls_number_restraints 616
_refine_ls_restrained_S_all 1.093
_refine_ls_R_factor_all 0.0705
_refine_ls_R_factor_gt 0.0480
_refine_ls_shift/su_max 0.005
_refine_ls_shift/su_mean 0.000
_refine_ls_structure_factor_coef Fsqd
_refine_ls_weighting_details 'calc w=1/[\s^2^(Fo^2^)+(0.0375P)^2^+33.6290P] where P=(Fo^2^+2Fc^2^)/3'
_refine_ls_weighting_scheme calc
_refine_ls_wR_factor_gt 0.1038
_refine_ls_wR_factor_ref 0.1136
_reflns_number_gt 15137
_reflns_number_total 19494
_reflns_threshold_expression >2sigma(I)
_cod_data_source_file c5cc07211e2.cif
_cod_data_source_block bk1020
_cod_original_sg_symbol_Hall -P2ybc
_cod_original_sg_symbol_H-M P2(1)/c
_cod_original_formula_sum 'C92.50 H132 F6 N4 O3 Sb Si U'
_cod_database_code 7118065

loop_
_symmetry_equiv_pos_as_xyz
'x, y, z'
'-x, y+1/2, -z+1/2'
'-x, -y, -z'
'x, -y-1/2, z-1/2'

loop_
_atom_site_label
_atom_site_type_symbol
_atom_site_fract_x
_atom_site_fract_y
_atom_site_fract_z
_atom_site_U_iso_or_equiv
_atom_site_adp_type
_atom_site_occupancy
_atom_site_symmetry_multiplicity
_atom_site_calc_flag
_atom_site_refinement_flags
_atom_site_disorder_assembly
_atom_site_disorder_group
U1 U 0.242189(8) 0.358579(11) 0.164851(6) 0.02430(5) Uani 1 1 d . C .
Si1 Si 0.05507(7) 0.35625(9) 0.17329(5) 0.0304(3) Uani 1 1 d . C .
O1 O 0.24177(17) 0.2321(2) 0.17471(12) 0.0328(8) Uani 1 1 d . . .
O2 O 0.21050(16) 0.40158(19) 0.09246(11) 0.0260(7) Uani 1 1 d . . .
O3 O 0.25141(16) 0.4432(2) 0.22338(11) 0.0285(7) Uani 1 1 d . . .
N1 N 0.3353(2) 0.2894(2) 0.12082(13) 0.0273(8) Uani 1 1 d . . .
N2 N 0.33998(19) 0.4553(2) 0.14701(13) 0.0261(8) Uani 1 1 d . . .
N3 N 0.3633(2) 0.3368(3) 0.22051(14) 0.0318(9) Uani 1 1 d . . .
N4 N 0.1436(2) 0.3541(3) 0.16779(15) 0.0327(9) Uani 1 1 d . . .
C1 C 0.3571(3) 0.3491(3) 0.08681(16) 0.0312(11) Uani 1 1 d . C .
H1A H 0.3160 0.3617 0.0608 0.037 Uiso 1 1 calc R . .
H1B H 0.3942 0.3250 0.0714 0.037 Uiso 1 1 calc R . .
C2 C 0.3851(2) 0.4264(3) 0.11241(17) 0.0315(11) Uani 1 1 d . C .
H2A H 0.4338 0.4172 0.1305 0.038 Uiso 1 1 calc R . .
H2B H 0.3870 0.4686 0.0879 0.038 Uiso 1 1 calc R . .
C3 C 0.3862(2) 0.4772(3) 0.19430(17) 0.0329(11) Uani 1 1 d . C .
H3A H 0.3584 0.5084 0.2141 0.039 Uiso 1 1 calc R . .
H3B H 0.4255 0.5116 0.1883 0.039 Uiso 1 1 calc R . .
C4 C 0.4161(2) 0.4024(3) 0.22202(18) 0.0361(12) Uani 1 1 d . C .
H4A H 0.4562 0.3822 0.2082 0.043 Uiso 1 1 calc R . .
H4B H 0.4346 0.4171 0.2563 0.043 Uiso 1 1 calc R . .
C5 C 0.3928(3) 0.2590(3) 0.20734(17) 0.0340(11) Uani 1 1 d . C .
H5A H 0.3618 0.2145 0.2138 0.041 Uiso 1 1 calc R . .
H5B H 0.4400 0.2506 0.2279 0.041 Uiso 1 1 calc R . .
C6 C 0.3991(3) 0.2570(3) 0.15446(17) 0.0327(11) Uani 1 1 d . C .
H6A H 0.4410 0.2887 0.1504 0.039 Uiso 1 1 calc R . .
H6B H 0.4070 0.2008 0.1452 0.039 Uiso 1 1 calc R . .
C7 C 0.2955(3) 0.2249(3) 0.08941(18) 0.0367(12) Uani 1 1 d . C .
H7A H 0.3242 0.2081 0.0655 0.044 Uiso 1 1 calc R . .
H7B H 0.2513 0.2487 0.0710 0.044 Uiso 1 1 calc R . .
C8 C 0.2764(3) 0.1507(3) 0.11479(18) 0.0372(12) Uani 1 1 d . . .
C9 C 0.2479(3) 0.1568(3) 0.15704(18) 0.0353(12) Uani 1 1 d . C .
C10 C 0.2281(3) 0.0861(3) 0.1798(2) 0.0396(12) Uani 1 1 d . . .
C11 C 0.2324(3) 0.0142(4) 0.1551(2) 0.0499(15) Uani 1 1 d . C .
H11A H 0.2171 -0.0333 0.1687 0.060 Uiso 1 1 calc R . .
C12 C 0.2575(4) 0.0067(4) 0.1118(2) 0.0542(16) Uani 1 1 d . . .
C13 C 0.2801(3) 0.0772(4) 0.0932(2) 0.0491(15) Uani 1 1 d . C .
H13A H 0.2989 0.0744 0.0643 0.059 Uiso 1 1 calc R . .
C14 C 0.2040(3) 0.0878(3) 0.2289(2) 0.0447(14) Uani 1 1 d . C .
C15 C 0.1654(4) 0.0085(4) 0.2968(3) 0.064(2) Uani 1 1 d . C .
H15A H 0.1539 -0.0466 0.3073 0.077 Uiso 1 1 calc R . .
C16 C 0.1188(4) 0.1467(4) 0.2774(3) 0.068(2) Uani 1 1 d . C .
H16A H 0.0765 0.1823 0.2755 0.082 Uiso 1 1 calc R . .
C17 C 0.2438(4) 0.1268(4) 0.3183(2) 0.0570(17) Uani 1 1 d . C .
H17A H 0.2838 0.1496 0.3425 0.068 Uiso 1 1 calc R . .
C18 C 0.1856(4) 0.0034(4) 0.2459(3) 0.0590(18) Uani 1 1 d . . .
H18A H 0.2268 -0.0328 0.2474 0.071 Uiso 1 1 calc R C .
H18B H 0.1456 -0.0194 0.2222 0.071 Uiso 1 1 calc R . .
C19 C 0.1379(3) 0.1415(4) 0.2265(3) 0.0574(18) Uani 1 1 d . . .
H19A H 0.0977 0.1185 0.2031 0.069 Uiso 1 1 calc R C .
H19B H 0.1475 0.1959 0.2151 0.069 Uiso 1 1 calc R . .
C20 C 0.2647(3) 0.1198(4) 0.2679(2) 0.0481(15) Uani 1 1 d . . .
H20A H 0.2791 0.1734 0.2579 0.058 Uiso 1 1 calc R C .
H20B H 0.3058 0.0833 0.2704 0.058 Uiso 1 1 calc R . .
C21 C 0.0997(4) 0.0626(5) 0.2928(3) 0.078(2) Uani 1 1 d . . .
H21A H 0.0603 0.0404 0.2684 0.093 Uiso 1 1 calc R C .
H21B H 0.0844 0.0652 0.3244 0.093 Uiso 1 1 calc R . .
C22 C 0.2256(4) 0.0425(5) 0.3334(3) 0.067(2) Uani 1 1 d . . .
H22A H 0.2675 0.0073 0.3358 0.080 Uiso 1 1 calc R C .
H22B H 0.2123 0.0447 0.3657 0.080 Uiso 1 1 calc R . .
C23 C 0.1785(4) 0.1818(5) 0.3133(3) 0.066(2) Uani 1 1 d . . .
H23A H 0.1645 0.1875 0.3452 0.079 Uiso 1 1 calc R C .
H23B H 0.1901 0.2359 0.3024 0.079 Uiso 1 1 calc R . .
C24 C 0.2579(5) -0.0733(4) 0.0848(2) 0.081(3) Uani 1 1 d D C .
C25 C 0.2365(6) -0.1440(4) 0.1114(3) 0.097(3) Uani 1 1 d D . .
H25A H 0.1867 -0.1388 0.1138 0.145 Uiso 1 1 calc R C .
H25B H 0.2658 -0.1462 0.1440 0.145 Uiso 1 1 calc R . .
H25C H 0.2431 -0.1934 0.0938 0.145 Uiso 1 1 calc R . .
C26 C 0.2149(6) -0.0665(6) 0.0346(3) 0.115(3) Uani 1 1 d DU . .
H26A H 0.1654 -0.0568 0.0362 0.172 Uiso 1 1 calc R C .
H26B H 0.2187 -0.1165 0.0168 0.172 Uiso 1 1 calc R . .
H26C H 0.2326 -0.0217 0.0177 0.172 Uiso 1 1 calc R . .
C27 C 0.3375(6) -0.0899(4) 0.0785(3) 0.095(3) Uani 1 1 d D . .
H27A H 0.3685 -0.0927 0.1105 0.143 Uiso 1 1 calc R C .
H27B H 0.3531 -0.0462 0.0597 0.143 Uiso 1 1 calc R . .
H27C H 0.3395 -0.1409 0.0614 0.143 Uiso 1 1 calc R . .
C28 C 0.2972(2) 0.5277(3) 0.12757(16) 0.0291(10) Uani 1 1 d . C .
H28A H 0.3288 0.5751 0.1319 0.035 Uiso 1 1 calc R . .
H28B H 0.2609 0.5365 0.1475 0.035 Uiso 1 1 calc R . .
C29 C 0.2607(2) 0.5241(3) 0.07502(16) 0.0275(10) Uani 1 1 d . . .
C30 C 0.2139(2) 0.4611(3) 0.05926(16) 0.0261(10) Uani 1 1 d . C .
C31 C 0.1735(2) 0.4601(3) 0.01137(16) 0.0281(10) Uani 1 1 d . . .
C32 C 0.1843(3) 0.5248(3) -0.01811(16) 0.0301(10) Uani 1 1 d . C .
H32A H 0.1582 0.5255 -0.0505 0.036 Uiso 1 1 calc R . .
C33 C 0.2306(3) 0.5882(3) -0.00347(17) 0.0328(11) Uani 1 1 d . . .
C34 C 0.2690(3) 0.5863(3) 0.04413(16) 0.0304(10) Uani 1 1 d . C .
H34A H 0.3013 0.6285 0.0554 0.037 Uiso 1 1 calc R . .
C35 C 0.1192(3) 0.3941(3) -0.00765(16) 0.0318(11) Uani 1 1 d . C .
C36 C 0.0091(4) 0.3234(6) 0.0080(2) 0.074(2) Uani 1 1 d . C .
H36A H -0.0248 0.3195 0.0306 0.089 Uiso 1 1 calc R . .
C37 C 0.0205(4) 0.3491(4) -0.0763(2) 0.0612(19) Uani 1 1 d . C .
H37A H -0.0058 0.3640 -0.1094 0.073 Uiso 1 1 calc R . .
C38 C 0.0969(4) 0.2462(5) -0.0276(3) 0.073(2) Uani 1 1 d . C .
H38A H 0.1201 0.1926 -0.0285 0.088 Uiso 1 1 calc R . .
C39 C 0.0762(3) 0.4144(4) -0.0586(2) 0.0535(16) Uani 1 1 d . . .
H39A H 0.0524 0.4669 -0.0575 0.064 Uiso 1 1 calc R C .
H39B H 0.1087 0.4190 -0.0818 0.064 Uiso 1 1 calc R . .
C40 C 0.0647(3) 0.3885(4) 0.0258(2) 0.0516(16) Uani 1 1 d . . .
H40A H 0.0893 0.3757 0.0593 0.062 Uiso 1 1 calc R C .
H40B H 0.0409 0.4411 0.0266 0.062 Uiso 1 1 calc R . .
C41 C 0.1536(3) 0.3134(4) -0.0108(3) 0.0570(17) Uani 1 1 d . . .
H41A H 0.1819 0.2991 0.0214 0.068 Uiso 1 1 calc R C .
H41B H 0.1860 0.3166 -0.0340 0.068 Uiso 1 1 calc R . .
C42 C -0.0306(4) 0.3449(5) -0.0429(3) 0.076(2) Uani 1 1 d . . .
H42A H -0.0670 0.3037 -0.0545 0.092 Uiso 1 1 calc R C .
H42B H -0.0545 0.3974 -0.0422 0.092 Uiso 1 1 calc R . .
C43 C 0.0567(4) 0.2705(5) -0.0794(2) 0.075(2) Uani 1 1 d . . .
H43A H 0.0905 0.2752 -0.1016 0.089 Uiso 1 1 calc R C .
H43B H 0.0215 0.2287 -0.0923 0.089 Uiso 1 1 calc R . .
C44 C 0.0468(5) 0.2449(5) 0.0068(2) 0.075(3) Uani 1 1 d . . .
H44A H 0.0733 0.2324 0.0398 0.091 Uiso 1 1 calc R C .
H44B H 0.0116 0.2018 -0.0028 0.091 Uiso 1 1 calc R . .
C45 C 0.2375(3) 0.6587(3) -0.03811(17) 0.0370(12) Uani 1 1 d . A .
C46 C 0.2495(8) 0.6284(6) -0.0868(3) 0.061(4) Uani 0.658(15) 1 d P A 1
H46A H 0.2918 0.5945 -0.0819 0.092 Uiso 0.658(15) 1 calc PR A 1
H46B H 0.2559 0.6742 -0.1074 0.092 Uiso 0.658(15) 1 calc PR A 1
H46C H 0.2085 0.5968 -0.1025 0.092 Uiso 0.658(15) 1 calc PR A 1
C47 C 0.3020(6) 0.7152(6) -0.0172(4) 0.055(3) Uani 0.658(15) 1 d P A 1
H47A H 0.2945 0.7399 0.0130 0.082 Uiso 0.658(15) 1 calc PR A 1
H47B H 0.3060 0.7574 -0.0409 0.082 Uiso 0.658(15) 1 calc PR A 1
H47C H 0.3456 0.6835 -0.0108 0.082 Uiso 0.658(15) 1 calc PR A 1
C48 C 0.1717(6) 0.7097(7) -0.0445(5) 0.064(4) Uani 0.658(15) 1 d P A 1
H48A H 0.1659 0.7306 -0.0129 0.096 Uiso 0.658(15) 1 calc PR A 1
H48B H 0.1305 0.6770 -0.0585 0.096 Uiso 0.658(15) 1 calc PR A 1
H48C H 0.1759 0.7547 -0.0663 0.096 Uiso 0.658(15) 1 calc PR A 1
C48A C 0.1865(14) 0.6449(12) -0.0899(6) 0.056(7) Uani 0.342(15) 1 d P A 2
H48D H 0.1372 0.6448 -0.0859 0.084 Uiso 0.342(15) 1 calc PR A 2
H48E H 0.1976 0.5933 -0.1034 0.084 Uiso 0.342(15) 1 calc PR A 2
H48F H 0.1936 0.6884 -0.1121 0.084 Uiso 0.342(15) 1 calc PR A 2
C46A C 0.3112(13) 0.6583(19) -0.0460(10) 0.086(11) Uani 0.342(15) 1 d P A 2
H46D H 0.3439 0.6606 -0.0146 0.130 Uiso 0.342(15) 1 calc PR A 2
H46E H 0.3189 0.7050 -0.0656 0.130 Uiso 0.342(15) 1 calc PR A 2
H46F H 0.3197 0.6089 -0.0630 0.130 Uiso 0.342(15) 1 calc PR A 2
C47A C 0.2117(19) 0.7316(11) -0.0193(7) 0.073(10) Uani 0.342(15) 1 d P A 2
H47D H 0.2413 0.7446 0.0123 0.110 Uiso 0.342(15) 1 calc PR A 2
H47E H 0.1628 0.7237 -0.0154 0.110 Uiso 0.342(15) 1 calc PR A 2
H47F H 0.2136 0.7760 -0.0420 0.110 Uiso 0.342(15) 1 calc PR A 2
C49 C 0.3394(3) 0.3267(4) 0.26855(18) 0.0448(14) Uani 1 1 d . C .
H49A H 0.3739 0.2924 0.2901 0.054 Uiso 1 1 calc R B 1
H49B H 0.2932 0.2989 0.2628 0.054 Uiso 1 1 calc R B 1
C50 C 0.3321(7) 0.4103(7) 0.2952(4) 0.039(2) Uani 0.647(7) 1 d PDU C 1
C51 C 0.2810(13) 0.4656(10) 0.2719(5) 0.035(2) Uani 0.647(7) 1 d PDU C 1
C52 C 0.2699(7) 0.5384(7) 0.2946(4) 0.039(2) Uani 0.647(7) 1 d PDU C 1
C53 C 0.3110(5) 0.5505(6) 0.3414(3) 0.046(2) Uani 0.647(7) 1 d PDU C 1
H53A H 0.3039 0.5988 0.3578 0.055 Uiso 0.647(7) 1 calc PR C 1
C54 C 0.3618(6) 0.4963(7) 0.3654(3) 0.053(2) Uani 0.647(7) 1 d PDU C 1
C55 C 0.3724(6) 0.4266(7) 0.3411(3) 0.048(2) Uani 0.647(7) 1 d PDU C 1
H55A H 0.4075 0.3894 0.3558 0.058 Uiso 0.647(7) 1 calc PR C 1
C50A C 0.3203(14) 0.3881(14) 0.2926(7) 0.039(3) Uani 0.353(7) 1 d PDU C 2
C51A C 0.279(2) 0.451(2) 0.2684(8) 0.036(3) Uani 0.353(7) 1 d PDU C 2
C52A C 0.2595(14) 0.5163(14) 0.2946(7) 0.041(3) Uani 0.353(7) 1 d PDU C 2
C53A C 0.2837(10) 0.5130(12) 0.3453(6) 0.047(3) Uani 0.353(7) 1 d PDU C 2
H53B H 0.2698 0.5551 0.3642 0.056 Uiso 0.353(7) 1 calc PR C 2
C54A C 0.3267(10) 0.4523(11) 0.3700(5) 0.049(3) Uani 0.353(7) 1 d PDU C 2
C55A C 0.3446(10) 0.3896(12) 0.3427(6) 0.045(3) Uani 0.353(7) 1 d PDU C 2
H55B H 0.3736 0.3472 0.3581 0.054 Uiso 0.353(7) 1 calc PR C 2
C56 C 0.2182(3) 0.5988(3) 0.27072(18) 0.0359(12) Uani 1 1 d . . .
C57 C 0.1004(3) 0.6347(4) 0.2182(2) 0.0493(15) Uani 1 1 d . . .
H57A H 0.0541 0.6123 0.2012 0.059 Uiso 1 1 calc R C .
C58 C 0.1579(3) 0.7319(4) 0.2809(2) 0.0557(17) Uani 1 1 d . . .
H58A H 0.1492 0.7729 0.3050 0.067 Uiso 1 1 calc R C .
C59 C 0.2081(4) 0.7083(4) 0.2071(2) 0.0562(16) Uani 1 1 d . . .
H59A H 0.2326 0.7340 0.1827 0.067 Uiso 1 1 calc R C .
C60 C 0.1457(3) 0.5665(3) 0.2451(2) 0.0396(12) Uani 1 1 d . C .
H60A H 0.1524 0.5241 0.2218 0.048 Uiso 1 1 calc R . .
H60B H 0.1210 0.5424 0.2694 0.048 Uiso 1 1 calc R . .
C61 C 0.2045(3) 0.6641(4) 0.3074(2) 0.0545(17) Uani 1 1 d . C .
H61A H 0.1808 0.6395 0.3320 0.065 Uiso 1 1 calc R . .
H61B H 0.2501 0.6868 0.3243 0.065 Uiso 1 1 calc R . .
C62 C 0.0874(3) 0.6970(4) 0.2552(3) 0.0585(17) Uani 1 1 d . C .
H62A H 0.0630 0.6715 0.2793 0.070 Uiso 1 1 calc R . .
H62B H 0.0568 0.7404 0.2387 0.070 Uiso 1 1 calc R . .
C63 C 0.2541(3) 0.6411(4) 0.2333(2) 0.0446(13) Uani 1 1 d . C .
H63A H 0.2998 0.6638 0.2500 0.054 Uiso 1 1 calc R . .
H63B H 0.2638 0.6013 0.2093 0.054 Uiso 1 1 calc R . .
C64 C 0.1377(4) 0.6725(4) 0.1813(2) 0.0554(17) Uani 1 1 d . C .
H64A H 0.1077 0.7153 0.1635 0.067 Uiso 1 1 calc R . .
H64B H 0.1462 0.6314 0.1576 0.067 Uiso 1 1 calc R . .
C65 C 0.1944(4) 0.7713(4) 0.2441(3) 0.069(2) Uani 1 1 d . C .
H65A H 0.2398 0.7950 0.2607 0.083 Uiso 1 1 calc R . .
H65B H 0.1645 0.8150 0.2273 0.083 Uiso 1 1 calc R . .
C66 C 0.4011(7) 0.5071(8) 0.4173(4) 0.088(3) Uani 0.647(7) 1 d PDU C 1
C67 C 0.3795(8) 0.5780(8) 0.4417(4) 0.085(4) Uani 0.647(7) 1 d PDU C 1
H67A H 0.3900 0.6266 0.4248 0.127 Uiso 0.647(7) 1 calc PR C 1
H67B H 0.4053 0.5794 0.4754 0.127 Uiso 0.647(7) 1 calc PR C 1
H67C H 0.3286 0.5753 0.4413 0.127 Uiso 0.647(7) 1 calc PR C 1
C68 C 0.4745(7) 0.4911(12) 0.4215(6) 0.113(5) Uani 0.647(7) 1 d PDU C 1
H68A H 0.4955 0.5319 0.4035 0.170 Uiso 0.647(7) 1 calc PR C 1
H68B H 0.4808 0.4378 0.4081 0.170 Uiso 0.647(7) 1 calc PR C 1
H68C H 0.4977 0.4925 0.4558 0.170 Uiso 0.647(7) 1 calc PR C 1
C69 C 0.3830(12) 0.4284(10) 0.4497(5) 0.123(5) Uani 0.647(7) 1 d PDU C 1
H69A H 0.4080 0.4342 0.4834 0.184 Uiso 0.647(7) 1 calc PR C 1
H69B H 0.3984 0.3789 0.4359 0.184 Uiso 0.647(7) 1 calc PR C 1
H69C H 0.3320 0.4259 0.4487 0.184 Uiso 0.647(7) 1 calc PR C 1
C66A C 0.3429(15) 0.4450(17) 0.4262(9) 0.087(4) Uani 0.353(7) 1 d PU C 2
C67A C 0.3479(14) 0.5312(16) 0.4485(8) 0.077(5) Uani 0.353(7) 1 d PU C 2
H67D H 0.3005 0.5542 0.4449 0.116 Uiso 0.353(7) 1 calc PR C 2
H67E H 0.3769 0.5652 0.4317 0.116 Uiso 0.353(7) 1 calc PR C 2
H67F H 0.3697 0.5282 0.4830 0.116 Uiso 0.353(7) 1 calc PR C 2
C68A C 0.2896(16) 0.3799(18) 0.4447(9) 0.101(7) Uani 0.353(7) 1 d PU C 2
H68D H 0.2407 0.3986 0.4354 0.151 Uiso 0.353(7) 1 calc PR C 2
H68E H 0.3020 0.3748 0.4801 0.151 Uiso 0.353(7) 1 calc PR C 2
H68F H 0.2944 0.3275 0.4298 0.151 Uiso 0.353(7) 1 calc PR C 2
C69A C 0.4419(18) 0.434(2) 0.4384(10) 0.108(6) Uani 0.353(7) 1 d PU C 2
H69D H 0.4545 0.3802 0.4291 0.162 Uiso 0.353(7) 1 calc PR C 2
H69E H 0.4606 0.4426 0.4731 0.162 Uiso 0.353(7) 1 calc PR C 2
H69F H 0.4622 0.4743 0.4195 0.162 Uiso 0.353(7) 1 calc PR C 2
C70 C 0.0093(3) 0.2650(4) 0.1448(2) 0.0449(14) Uani 1 1 d . . .
H70A H 0.0170 0.2600 0.1115 0.067 Uiso 1 1 calc R C .
H70B H -0.0414 0.2694 0.1445 0.067 Uiso 1 1 calc R . .
H70C H 0.0282 0.2174 0.1635 0.067 Uiso 1 1 calc R . .
C71 C 0.0142(3) 0.4462(4) 0.1406(2) 0.0490(15) Uani 1 1 d . . .
H71A H 0.0380 0.4946 0.1555 0.074 Uiso 1 1 calc R C .
H71B H -0.0359 0.4484 0.1424 0.074 Uiso 1 1 calc R . .
H71C H 0.0190 0.4433 0.1065 0.074 Uiso 1 1 calc R . .
C72 C 0.0519(3) 0.3634(4) 0.2389(2) 0.0475(14) Uani 1 1 d . . .
H72A H 0.0777 0.4113 0.2528 0.071 Uiso 1 1 calc R C .
H72B H 0.0738 0.3154 0.2558 0.071 Uiso 1 1 calc R . .
H72C H 0.0026 0.3671 0.2428 0.071 Uiso 1 1 calc R . .
Sb1 Sb 0.47044(3) 0.79156(3) 0.64247(2) 0.07641(17) Uani 1 1 d . . .
F11 F 0.4867(3) 0.6882(3) 0.6683(2) 0.116(2) Uani 1 1 d . . .
F12 F 0.4713(4) 0.8294(4) 0.7043(2) 0.140(3) Uani 1 1 d . . .
F13 F 0.4552(2) 0.8962(3) 0.61889(16) 0.0825(13) Uani 1 1 d . . .
F14 F 0.4629(5) 0.7504(5) 0.5802(3) 0.159(3) Uani 1 1 d U . .
F15 F 0.5650(3) 0.8047(4) 0.6485(3) 0.129(2) Uani 1 1 d U . .
F16 F 0.3730(3) 0.7766(3) 0.6366(3) 0.135(2) Uani 1 1 d . . .
C101 C 0.1117(9) -0.0292(9) -0.0945(5) 0.147(4) Uani 1 1 d DU . .
H101 H 0.1578 -0.0514 -0.0860 0.176 Uiso 1 1 calc R . .
C102 C 0.0563(9) -0.0653(10) -0.0802(6) 0.166(4) Uani 1 1 d U . .
H102 H 0.0651 -0.1135 -0.0618 0.199 Uiso 1 1 calc R . .
C103 C -0.0138(9) -0.0362(10) -0.0907(6) 0.178(4) Uani 1 1 d U . .
H103 H -0.0512 -0.0583 -0.0773 0.213 Uiso 1 1 calc R . .
C104 C -0.0218(9) 0.0266(10) -0.1218(5) 0.159(4) Uani 1 1 d U . .
H104 H -0.0682 0.0460 -0.1339 0.191 Uiso 1 1 calc R . .
C105 C 0.0335(8) 0.0636(9) -0.1367(5) 0.135(3) Uani 1 1 d DU . .
H105 H 0.0252 0.1077 -0.1585 0.162 Uiso 1 1 calc R . .
C106 C 0.1007(9) 0.0366(9) -0.1201(5) 0.133(3) Uani 1 1 d DU . .
C107 C 0.1632(10) 0.0871(11) -0.1249(6) 0.202(6) Uani 1 1 d DU . .
H10A H 0.1472 0.1344 -0.1448 0.303 Uiso 1 1 calc R . .
H10B H 0.1955 0.0555 -0.1405 0.303 Uiso 1 1 calc R . .
H10C H 0.1877 0.1043 -0.0927 0.303 Uiso 1 1 calc R . .
C201 C 0.3992(5) 0.8901(8) 0.2413(4) 0.101(4) Uani 0.629(9) 1 d PGU D 1
H201 H 0.3942 0.8761 0.2080 0.122 Uiso 0.629(9) 1 calc PR D 1
C202 C 0.3909(5) 0.8317(6) 0.2752(5) 0.112(3) Uani 0.629(9) 1 d PGU D 1
H202 H 0.3802 0.7779 0.2650 0.134 Uiso 0.629(9) 1 calc PR D 1
C203 C 0.3982(6) 0.8521(8) 0.3239(5) 0.117(3) Uani 0.629(9) 1 d PGU D 1
H203 H 0.3925 0.8122 0.3470 0.140 Uiso 0.629(9) 1 calc PR D 1
C204 C 0.4138(5) 0.9308(9) 0.3387(4) 0.112(3) Uani 0.629(9) 1 d PGU D 1
H204 H 0.4187 0.9447 0.3720 0.135 Uiso 0.629(9) 1 calc PR D 1
C205 C 0.4221(5) 0.9892(6) 0.3049(5) 0.103(3) Uani 0.629(9) 1 d PGU D 1
H205 H 0.4328 1.0430 0.3150 0.124 Uiso 0.629(9) 1 calc PR D 1
C206 C 0.4148(5) 0.9688(7) 0.2562(4) 0.099(4) Uani 0.629(9) 1 d PGU D 1
C207 C 0.4274(8) 1.0245(11) 0.2161(6) 0.113(5) Uani 0.629(9) 1 d PU D 1
H20C H 0.4186 0.9955 0.1851 0.169 Uiso 0.629(9) 1 calc PR D 1
H20D H 0.4764 1.0435 0.2231 0.169 Uiso 0.629(9) 1 calc PR D 1
H20E H 0.3953 1.0706 0.2139 0.169 Uiso 0.629(9) 1 calc PR D 1
C211 C 0.4112(10) 0.9386(10) 0.3281(9) 0.112(4) Uani 0.380(9) 1 d PGU E 2
H211 H 0.4113 0.9957 0.3280 0.135 Uiso 0.380(9) 1 calc PR E 2
C212 C 0.4211(8) 0.8972(14) 0.3719(7) 0.114(4) Uani 0.380(9) 1 d PGU E 2
H212 H 0.4279 0.9259 0.4016 0.137 Uiso 0.380(9) 1 calc PR E 2
C213 C 0.4209(8) 0.8136(14) 0.3721(7) 0.116(4) Uani 0.380(9) 1 d PGU E 2
H213 H 0.4276 0.7853 0.4020 0.139 Uiso 0.380(9) 1 calc PR E 2
C214 C 0.4108(8) 0.7715(10) 0.3286(9) 0.116(4) Uani 0.380(9) 1 d PGU E 2
H214 H 0.4107 0.7144 0.3287 0.139 Uiso 0.380(9) 1 calc PR E 2
C215 C 0.4009(9) 0.8130(13) 0.2848(7) 0.113(4) Uani 0.380(9) 1 d PGU E 2
H215 H 0.3940 0.7842 0.2550 0.135 Uiso 0.380(9) 1 calc PR E 2
C216 C 0.4011(9) 0.8965(13) 0.2846(7) 0.108(3) Uani 0.380(9) 1 d PGU E 2
C217 C 0.3999(17) 0.945(2) 0.2445(12) 0.112(6) Uani 0.380(9) 1 d PU E 2
H21C H 0.4005 1.0017 0.2544 0.168 Uiso 0.380(9) 1 calc PR E 2
H21D H 0.3568 0.9344 0.2204 0.168 Uiso 0.380(9) 1 calc PR E 2
H21E H 0.4413 0.9338 0.2303 0.168 Uiso 0.380(9) 1 calc PR E 2
C301 C 0.4368(12) 0.6666(19) 0.3769(10) 0.237(11) Uani 0.491(8) 1 d PGU F 2
H301 H 0.3988 0.6811 0.3515 0.284 Uiso 0.491(8) 1 calc PR F 2
C302 C 0.4525(14) 0.7133(14) 0.4186(13) 0.244(11) Uani 0.491(8) 1 d PGU F 2
H302 H 0.4251 0.7597 0.4217 0.293 Uiso 0.491(8) 1 calc PR F 2
C303 C 0.5081(17) 0.6920(18) 0.4557(9) 0.246(11) Uani 0.491(8) 1 d PGU F 2
H303 H 0.5188 0.7240 0.4842 0.295 Uiso 0.491(8) 1 calc PR F 2
C304 C 0.5482(13) 0.6241(19) 0.4511(10) 0.246(11) Uani 0.491(8) 1 d PGU F 2
H304 H 0.5863 0.6096 0.4765 0.295 Uiso 0.491(8) 1 calc PR F 2
C305 C 0.5326(15) 0.5773(14) 0.4094(13) 0.240(11) Uani 0.491(8) 1 d PGU F 2
H305 H 0.5600 0.5309 0.4063 0.288 Uiso 0.491(8) 1 calc PR F 2
C306 C 0.4769(16) 0.5986(18) 0.3723(9) 0.233(10) Uani 0.491(8) 1 d PGU F 2
C307 C 0.466(2) 0.557(2) 0.3203(15) 0.247(13) Uani 0.491(8) 1 d PU F 2
H30A H 0.4249 0.5797 0.2989 0.371 Uiso 0.491(8) 1 calc PR F 2
H30B H 0.4595 0.4989 0.3237 0.371 Uiso 0.491(8) 1 calc PR F 2
H30C H 0.5084 0.5661 0.3062 0.371 Uiso 0.491(8) 1 calc PR F 2
C401 C 0.4592(6) 0.994(2) 0.4928(8) 0.321(13) Uani 1 1 d DU . .
H40C H 0.4450 0.9595 0.4638 0.385 Uiso 1 1 calc R . .
H40D H 0.4379 0.9741 0.5199 0.385 Uiso 1 1 calc R . .
C402 C 0.4467(14) 1.076(2) 0.4830(8) 0.325(13) Uani 1 1 d DU . .
H40E H 0.4781 1.0933 0.4610 0.390 Uiso 1 1 calc R . .
H40F H 0.4615 1.1055 0.5139 0.390 Uiso 1 1 calc R . .
C403 C 0.3705(13) 1.1028(19) 0.4604(6) 0.330(13) Uani 1 1 d DU . .
H40G H 0.3701 1.1607 0.4539 0.495 Uiso 1 1 calc R . .
H40H H 0.3390 1.0910 0.4830 0.495 Uiso 1 1 calc R . .
H40I H 0.3542 1.0738 0.4299 0.495 Uiso 1 1 calc R . .

loop_
_atom_site_aniso_label
_atom_site_aniso_U_11
_atom_site_aniso_U_22
_atom_site_aniso_U_33
_atom_site_aniso_U_23
_atom_site_aniso_U_13
_atom_site_aniso_U_12
U1 0.01908(8) 0.03332(10) 0.02122(8) 0.00602(8) 0.00567(5) 0.00278(8)
Si1 0.0212(6) 0.0415(8) 0.0294(6) 0.0061(6) 0.0072(5) 0.0024(6)
O1 0.0282(17) 0.0362(19) 0.0367(19) 0.0147(15) 0.0129(15) 0.0055(15)
O2 0.0261(16) 0.0303(17) 0.0199(15) 0.0037(13) 0.0004(12) -0.0044(13)
O3 0.0258(16) 0.0400(19) 0.0198(15) 0.0035(14) 0.0044(13) 0.0069(14)
N1 0.028(2) 0.033(2) 0.0224(19) 0.0011(16) 0.0068(15) -0.0009(17)
N2 0.0207(18) 0.037(2) 0.0202(18) -0.0037(16) 0.0027(15) -0.0040(16)
N3 0.025(2) 0.046(3) 0.0234(19) 0.0019(18) 0.0038(16) 0.0110(18)
N4 0.0227(19) 0.039(2) 0.037(2) 0.010(2) 0.0086(16) 0.0054(18)
C1 0.034(2) 0.039(3) 0.024(2) -0.001(2) 0.0151(19) -0.003(2)
C2 0.026(2) 0.042(3) 0.030(2) -0.002(2) 0.0124(19) -0.006(2)
C3 0.020(2) 0.048(3) 0.028(2) -0.008(2) -0.0021(19) -0.004(2)
C4 0.024(2) 0.055(3) 0.026(2) -0.006(2) -0.0035(19) 0.007(2)
C5 0.026(2) 0.049(3) 0.028(2) 0.005(2) 0.0055(19) 0.016(2)
C6 0.028(2) 0.039(3) 0.033(3) -0.001(2) 0.010(2) 0.006(2)
C7 0.049(3) 0.035(3) 0.027(2) 0.000(2) 0.006(2) -0.003(2)
C8 0.040(3) 0.038(3) 0.032(3) 0.007(2) 0.004(2) -0.003(2)
C9 0.029(2) 0.038(3) 0.037(3) 0.013(2) 0.003(2) 0.000(2)
C10 0.037(3) 0.040(3) 0.041(3) 0.014(2) 0.006(2) -0.001(2)
C11 0.062(4) 0.041(3) 0.043(3) 0.016(3) 0.001(3) -0.013(3)
C12 0.079(5) 0.036(3) 0.044(3) 0.006(3) 0.002(3) -0.014(3)
C13 0.069(4) 0.046(3) 0.031(3) 0.005(3) 0.006(3) -0.009(3)
C14 0.042(3) 0.043(3) 0.055(3) 0.026(3) 0.023(3) 0.009(3)
C15 0.067(4) 0.051(4) 0.087(5) 0.035(4) 0.046(4) 0.012(3)
C16 0.057(4) 0.056(4) 0.108(6) 0.043(4) 0.055(4) 0.024(3)
C17 0.060(4) 0.071(5) 0.045(3) 0.015(3) 0.024(3) 0.009(3)
C18 0.061(4) 0.052(4) 0.069(4) 0.031(3) 0.027(3) 0.011(3)
C19 0.034(3) 0.052(4) 0.089(5) 0.039(4) 0.021(3) 0.012(3)
C20 0.040(3) 0.066(4) 0.043(3) 0.022(3) 0.022(3) 0.018(3)
C21 0.058(4) 0.083(5) 0.104(6) 0.048(5) 0.046(4) 0.009(4)
C22 0.066(4) 0.085(5) 0.057(4) 0.036(4) 0.030(4) 0.019(4)
C23 0.065(5) 0.075(5) 0.071(5) 0.026(4) 0.048(4) 0.016(4)
C24 0.149(8) 0.046(4) 0.042(4) 0.001(3) 0.004(5) -0.025(5)
C25 0.167(10) 0.043(4) 0.081(6) 0.000(4) 0.023(6) -0.030(5)
C26 0.159(8) 0.082(5) 0.086(6) -0.001(5) -0.018(5) -0.036(6)
C27 0.189(11) 0.042(4) 0.064(5) -0.010(4) 0.046(6) -0.012(5)
C28 0.030(2) 0.034(3) 0.023(2) -0.002(2) 0.0025(19) -0.007(2)
C29 0.032(2) 0.029(2) 0.021(2) -0.0039(19) 0.0046(19) -0.006(2)
C30 0.030(2) 0.027(2) 0.020(2) 0.0012(18) 0.0040(18) 0.0002(19)
C31 0.032(2) 0.031(3) 0.020(2) -0.0047(19) 0.0030(18) -0.004(2)
C32 0.039(3) 0.034(3) 0.016(2) -0.0005(19) 0.0031(19) -0.001(2)
C33 0.046(3) 0.030(3) 0.026(2) -0.001(2) 0.016(2) -0.005(2)
C34 0.039(3) 0.030(3) 0.022(2) -0.0041(19) 0.0066(19) -0.008(2)
C35 0.037(3) 0.037(3) 0.020(2) -0.004(2) 0.0012(19) -0.009(2)
C36 0.061(4) 0.118(7) 0.040(4) 0.008(4) 0.003(3) -0.040(5)
C37 0.073(5) 0.063(4) 0.037(3) 0.002(3) -0.016(3) -0.025(4)
C38 0.081(5) 0.059(5) 0.070(5) -0.022(4) -0.011(4) -0.008(4)
C39 0.062(4) 0.056(4) 0.034(3) 0.004(3) -0.011(3) -0.022(3)
C40 0.040(3) 0.079(4) 0.034(3) -0.005(3) 0.002(2) -0.013(3)
C41 0.057(4) 0.044(4) 0.065(4) -0.019(3) -0.003(3) -0.001(3)
C42 0.056(4) 0.107(7) 0.057(4) -0.015(4) -0.010(3) -0.030(4)
C43 0.096(6) 0.082(5) 0.047(4) -0.031(4) 0.017(4) -0.044(5)
C44 0.108(6) 0.072(5) 0.035(3) 0.014(3) -0.014(4) -0.047(5)
C45 0.051(3) 0.036(3) 0.023(2) 0.002(2) 0.005(2) -0.008(2)
C46 0.111(12) 0.050(6) 0.027(4) 0.004(4) 0.023(6) -0.019(6)
C47 0.074(7) 0.046(6) 0.045(6) 0.015(5) 0.013(5) -0.031(5)
C48 0.067(7) 0.049(7) 0.079(9) 0.025(7) 0.020(6) -0.004(5)
C48A 0.092(18) 0.044(11) 0.027(8) 0.018(8) -0.002(9) -0.026(11)
C46A 0.072(15) 0.12(3) 0.075(18) 0.054(18) 0.035(13) -0.006(15)
C47A 0.17(3) 0.024(9) 0.029(10) 0.004(8) 0.026(13) -0.016(13)
C49 0.048(3) 0.063(4) 0.026(3) 0.013(3) 0.012(2) 0.027(3)
C50 0.048(5) 0.049(5) 0.019(3) -0.004(3) 0.003(3) 0.023(4)
C51 0.040(3) 0.051(6) 0.014(3) -0.003(3) 0.003(3) 0.020(5)
C52 0.045(4) 0.046(5) 0.024(3) -0.009(3) 0.000(3) 0.019(4)
C53 0.058(5) 0.050(5) 0.024(3) -0.015(3) -0.004(3) 0.020(4)
C54 0.063(5) 0.059(5) 0.029(3) -0.012(4) -0.009(4) 0.028(4)
C55 0.057(5) 0.058(5) 0.024(3) -0.005(4) -0.005(3) 0.024(4)
C50A 0.045(5) 0.053(6) 0.017(4) -0.003(4) 0.000(4) 0.022(5)
C51A 0.042(5) 0.048(6) 0.018(4) -0.008(4) 0.006(4) 0.022(5)
C52A 0.047(5) 0.052(6) 0.021(4) -0.007(5) 0.002(4) 0.023(5)
C53A 0.053(5) 0.057(6) 0.028(4) -0.011(5) 0.002(4) 0.022(5)
C54A 0.057(6) 0.062(6) 0.024(4) -0.007(5) 0.001(5) 0.025(5)
C55A 0.051(6) 0.059(6) 0.024(4) -0.003(5) 0.001(5) 0.022(5)
C56 0.031(3) 0.047(3) 0.028(2) -0.008(2) 0.003(2) 0.008(2)
C57 0.025(3) 0.042(3) 0.073(4) -0.018(3) -0.009(3) 0.006(2)
C58 0.049(4) 0.049(4) 0.064(4) -0.025(3) 0.000(3) 0.014(3)
C59 0.064(4) 0.048(4) 0.058(4) 0.002(3) 0.016(3) -0.007(3)
C60 0.028(3) 0.037(3) 0.056(3) -0.005(3) 0.014(2) -0.001(2)
C61 0.054(4) 0.068(4) 0.040(3) -0.019(3) 0.005(3) 0.024(3)
C62 0.040(3) 0.053(4) 0.079(5) -0.014(3) 0.004(3) 0.013(3)
C63 0.030(3) 0.056(3) 0.049(3) -0.020(3) 0.009(2) -0.007(3)
C64 0.065(4) 0.045(3) 0.047(4) -0.005(3) -0.013(3) 0.016(3)
C65 0.066(5) 0.042(4) 0.094(6) -0.016(4) 0.003(4) -0.011(3)
C66 0.100(6) 0.102(6) 0.050(5) -0.034(4) -0.016(4) 0.041(5)
C67 0.106(9) 0.101(9) 0.037(5) -0.034(6) -0.012(6) 0.017(7)
C68 0.103(9) 0.144(10) 0.078(8) -0.052(8) -0.020(7) 0.005(8)
C69 0.151(10) 0.136(9) 0.065(7) 0.001(7) -0.018(8) 0.009(9)
C66A 0.096(7) 0.097(7) 0.063(6) -0.017(6) -0.002(6) 0.024(6)
C67A 0.095(10) 0.090(10) 0.039(7) -0.027(8) -0.004(8) 0.018(9)
C68A 0.120(13) 0.117(13) 0.067(11) 0.004(11) 0.025(10) 0.002(12)
C69A 0.109(10) 0.136(11) 0.065(9) -0.020(9) -0.020(9) 0.036(10)
C70 0.040(3) 0.059(4) 0.033(3) 0.004(3) 0.002(2) -0.003(3)
C71 0.052(4) 0.055(4) 0.042(3) 0.005(3) 0.013(3) 0.019(3)
C72 0.053(3) 0.053(4) 0.039(3) 0.005(3) 0.017(3) -0.012(3)
Sb1 0.0679(3) 0.0691(3) 0.0924(4) 0.0279(3) 0.0159(3) 0.0398(3)
F11 0.096(4) 0.077(3) 0.184(6) 0.060(4) 0.046(4) 0.042(3)
F12 0.217(8) 0.121(5) 0.086(4) 0.025(4) 0.038(4) 0.029(5)
F13 0.094(3) 0.071(3) 0.082(3) 0.026(2) 0.015(2) 0.046(2)
F14 0.205(5) 0.135(4) 0.143(4) -0.010(4) 0.046(4) 0.018(4)
F15 0.093(3) 0.117(4) 0.181(5) 0.057(4) 0.034(3) 0.030(3)
F16 0.081(4) 0.089(4) 0.225(7) 0.022(4) 0.002(4) 0.029(3)
C101 0.154(8) 0.142(8) 0.142(8) 0.013(7) 0.024(7) 0.003(7)
C102 0.165(9) 0.155(8) 0.168(8) 0.036(7) 0.011(8) 0.001(8)
C103 0.171(9) 0.168(9) 0.178(8) 0.047(7) -0.007(8) 0.000(8)
C104 0.158(8) 0.160(8) 0.148(8) 0.027(7) 0.003(7) 0.002(7)
C105 0.150(8) 0.134(8) 0.120(7) 0.006(6) 0.025(7) 0.001(7)
C106 0.143(8) 0.126(7) 0.133(7) 0.002(6) 0.037(7) 0.000(7)
C107 0.208(14) 0.211(14) 0.207(13) -0.028(12) 0.087(12) 0.019(12)
C201 0.034(4) 0.130(8) 0.133(7) -0.041(6) 0.001(5) 0.005(6)
C202 0.040(4) 0.143(8) 0.150(7) -0.037(6) 0.011(5) -0.007(5)
C203 0.045(4) 0.159(7) 0.147(7) -0.029(6) 0.019(5) 0.000(5)
C204 0.041(4) 0.159(8) 0.136(7) -0.040(6) 0.017(5) 0.012(5)
C205 0.034(4) 0.142(8) 0.130(7) -0.047(6) 0.004(5) 0.022(5)
C206 0.031(5) 0.129(8) 0.127(7) -0.047(6) -0.005(5) 0.021(5)
C207 0.066(8) 0.130(11) 0.130(11) 0.004(9) -0.012(8) 0.025(8)
C211 0.043(5) 0.157(8) 0.137(7) -0.042(6) 0.016(5) 0.011(6)
C212 0.042(5) 0.161(8) 0.141(8) -0.036(7) 0.021(6) 0.007(6)
C213 0.042(6) 0.163(9) 0.144(9) -0.033(8) 0.022(7) -0.001(7)
C214 0.040(6) 0.159(9) 0.149(8) -0.037(8) 0.019(7) -0.006(7)
C215 0.037(5) 0.150(8) 0.148(8) -0.036(7) 0.010(6) -0.006(6)
C216 0.038(4) 0.146(7) 0.138(6) -0.041(5) 0.009(5) 0.009(5)
C217 0.055(9) 0.141(12) 0.134(11) -0.035(10) 0.006(9) 0.030(9)
C301 0.167(17) 0.23(2) 0.31(3) -0.124(18) 0.041(16) -0.065(15)
C302 0.176(17) 0.24(2) 0.32(3) -0.114(18) 0.045(16) -0.056(15)
C303 0.181(18) 0.24(2) 0.32(3) -0.109(18) 0.045(16) -0.052(15)
C304 0.182(17) 0.23(2) 0.32(3) -0.107(18) 0.044(16) -0.052(15)
C305 0.178(17) 0.23(2) 0.31(3) -0.112(18) 0.044(16) -0.059(15)
C306 0.164(17) 0.22(2) 0.31(3) -0.122(18) 0.038(16) -0.065(14)
C307 0.19(2) 0.24(3) 0.31(3) -0.11(2) 0.05(2) -0.06(2)
C401 0.34(2) 0.49(3) 0.122(11) -0.20(2) 0.019(12) 0.07(3)
C402 0.34(2) 0.51(3) 0.117(11) -0.17(2) 0.025(12) 0.06(3)
C403 0.34(3) 0.54(3) 0.109(13) -0.148(19) 0.050(14) 0.02(3)

loop_
_atom_type_symbol
_atom_type_description
_atom_type_scat_dispersion_real
_atom_type_scat_dispersion_imag
_atom_type_scat_source
C C 0.0033 0.0016 'International Tables Vol C Tables 4.2.6.8 and 6.1.1.4'
H H 0.0000 0.0000 'International Tables Vol C Tables 4.2.6.8 and 6.1.1.4'
N N 0.0061 0.0033 'International Tables Vol C Tables 4.2.6.8 and 6.1.1.4'
O O 0.0106 0.0060 'International Tables Vol C Tables 4.2.6.8 and 6.1.1.4'
F F 0.0171 0.0103 'International Tables Vol C Tables 4.2.6.8 and 6.1.1.4'
Si Si 0.0817 0.0704 'International Tables Vol C Tables 4.2.6.8 and 6.1.1.4'
Sb Sb -0.5866 1.5461 'International Tables Vol C Tables 4.2.6.8 and 6.1.1.4'
U U -9.6767 9.6646 'International Tables Vol C Tables 4.2.6.8 and 6.1.1.4'

loop_
_geom_angle_atom_site_label_1
_geom_angle_atom_site_label_2
_geom_angle_atom_site_label_3
_geom_angle
_geom_angle_site_symmetry_1
_geom_angle_site_symmetry_3
N4 U1 O1 85.84(15) . .
N4 U1 O2 87.19(14) . .
O1 U1 O2 116.73(12) . .
N4 U1 O3 85.86(15) . .
O1 U1 O3 123.53(12) . .
O2 U1 O3 118.49(12) . .
N4 U1 N3 139.32(15) . .
O1 U1 N3 78.87(13) . .
O2 U1 N3 133.32(12) . .
O3 U1 N3 72.31(12) . .
N4 U1 N2 142.47(15) . .
O1 U1 N2 131.28(12) . .
O2 U1 N2 72.11(11) . .
O3 U1 N2 77.66(12) . .
N3 U1 N2 66.25(13) . .
N4 U1 N1 140.75(16) . .
O1 U1 N1 69.45(12) . .
O2 U1 N1 78.10(12) . .
O3 U1 N1 133.11(12) . .
N3 U1 N1 66.57(12) . .
N2 U1 N1 66.01(12) . .
N4 Si1 C71 107.6(2) . .
N4 Si1 C70 109.7(2) . .
C71 Si1 C70 109.1(3) . .
N4 Si1 C72 108.1(2) . .
C71 Si1 C72 110.4(3) . .
C70 Si1 C72 112.0(3) . .
C9 O1 U1 149.6(3) . .
C30 O2 U1 148.2(3) . .
C51A O3 U1 141.5(11) . .
C51 O3 U1 149.9(5) . .
C1 N1 C6 110.2(4) . .
C1 N1 C7 105.9(3) . .
C6 N1 C7 112.1(4) . .
C1 N1 U1 108.2(3) . .
C6 N1 U1 114.4(3) . .
C7 N1 U1 105.7(3) . .
C3 N2 C28 108.6(4) . .
C3 N2 C2 109.4(4) . .
C28 N2 C2 111.6(4) . .
C3 N2 U1 108.0(3) . .
C28 N2 U1 101.5(2) . .
C2 N2 U1 117.3(3) . .
C4 N3 C5 110.5(4) . .
C4 N3 C49 112.3(4) . .
C5 N3 C49 108.8(4) . .
C4 N3 U1 116.8(3) . .
C5 N3 U1 108.5(3) . .
C49 N3 U1 99.2(3) . .
Si1 N4 U1 175.8(3) . .
N1 C1 C2 112.2(4) . .
N1 C1 H1A 109.2 . .
C2 C1 H1A 109.2 . .
N1 C1 H1B 109.2 . .
C2 C1 H1B 109.2 . .
H1A C1 H1B 107.9 . .
N2 C2 C1 112.3(4) . .
N2 C2 H2A 109.1 . .
C1 C2 H2A 109.1 . .
N2 C2 H2B 109.1 . .
C1 C2 H2B 109.1 . .
H2A C2 H2B 107.9 . .
N2 C3 C4 110.9(4) . .
N2 C3 H3A 109.5 . .
C4 C3 H3A 109.5 . .
N2 C3 H3B 109.5 . .
C4 C3 H3B 109.5 . .
H3A C3 H3B 108.0 . .
N3 C4 C3 113.3(4) . .
N3 C4 H4A 108.9 . .
C3 C4 H4A 108.9 . .
N3 C4 H4B 108.9 . .
C3 C4 H4B 108.9 . .
H4A C4 H4B 107.7 . .
N3 C5 C6 111.7(4) . .
N3 C5 H5A 109.3 . .
C6 C5 H5A 109.3 . .
N3 C5 H5B 109.3 . .
C6 C5 H5B 109.3 . .
H5A C5 H5B 107.9 . .
N1 C6 C5 113.5(4) . .
N1 C6 H6A 108.9 . .
C5 C6 H6A 108.9 . .
N1 C6 H6B 108.9 . .
C5 C6 H6B 108.9 . .
H6A C6 H6B 107.7 . .
N1 C7 C8 116.9(4) . .
N1 C7 H7A 108.1 . .
C8 C7 H7A 108.1 . .
N1 C7 H7B 108.1 . .
C8 C7 H7B 108.1 . .
H7A C7 H7B 107.3 . .
C13 C8 C9 120.0(5) . .
C13 C8 C7 118.8(5) . .
C9 C8 C7 120.9(5) . .
O1 C9 C8 116.7(4) . .
O1 C9 C10 123.1(5) . .
C8 C9 C10 120.1(5) . .
C11 C10 C9 116.0(5) . .
C11 C10 C14 121.3(5) . .
C9 C10 C14 122.7(5) . .
C10 C11 C12 125.0(5) . .
C10 C11 H11A 117.5 . .
C12 C11 H11A 117.5 . .
C13 C12 C11 116.1(6) . .
C13 C12 C24 120.9(6) . .
C11 C12 C24 122.9(6) . .
C8 C13 C12 122.5(6) . .
C8 C13 H13A 118.8 . .
C12 C13 H13A 118.8 . .
C20 C14 C10 108.9(4) . .
C20 C14 C18 106.5(5) . .
C10 C14 C18 112.8(5) . .
C20 C14 C19 109.8(5) . .
C10 C14 C19 111.2(5) . .
C18 C14 C19 107.6(5) . .
C22 C15 C21 110.2(7) . .
C22 C15 C18 110.5(5) . .
C21 C15 C18 108.2(6) . .
C22 C15 H15A 109.3 . .
C21 C15 H15A 109.3 . .
C18 C15 H15A 109.3 . .
C23 C16 C21 111.4(6) . .
C23 C16 C19 110.8(5) . .
C21 C16 C19 108.8(7) . .
C23 C16 H16A 108.6 . .
C21 C16 H16A 108.6 . .
C19 C16 H16A 108.6 . .
C22 C17 C23 110.1(6) . .
C22 C17 C20 107.4(6) . .
C23 C17 C20 108.4(5) . .
C22 C17 H17A 110.3 . .
C23 C17 H17A 110.3 . .
C20 C17 H17A 110.3 . .
C14 C18 C15 110.3(6) . .
C14 C18 H18A 109.6 . .
C15 C18 H18A 109.6 . .
C14 C18 H18B 109.6 . .
C15 C18 H18B 109.6 . .
H18A C18 H18B 108.1 . .
C14 C19 C16 109.5(5) . .
C14 C19 H19A 109.8 . .
C16 C19 H19A 109.8 . .
C14 C19 H19B 109.8 . .
C16 C19 H19B 109.8 . .
H19A C19 H19B 108.2 . .
C14 C20 C17 112.3(5) . .
C14 C20 H20A 109.1 . .
C17 C20 H20A 109.1 . .
C14 C20 H20B 109.1 . .
C17 C20 H20B 109.1 . .
H20A C20 H20B 107.9 . .
C16 C21 C15 108.4(5) . .
C16 C21 H21A 110.0 . .
C15 C21 H21A 110.0 . .
C16 C21 H21B 110.0 . .
C15 C21 H21B 110.0 . .
H21A C21 H21B 108.4 . .
C15 C22 C17 110.1(6) . .
C15 C22 H22A 109.6 . .
C17 C22 H22A 109.6 . .
C15 C22 H22B 109.6 . .
C17 C22 H22B 109.6 . .
H22A C22 H22B 108.1 . .
C16 C23 C17 109.8(6) . .
C16 C23 H23A 109.7 . .
C17 C23 H23A 109.7 . .
C16 C23 H23B 109.7 . .
C17 C23 H23B 109.7 . .
H23A C23 H23B 108.2 . .
C25 C24 C26 112.0(7) . .
C25 C24 C12 114.1(6) . .
C26 C24 C12 110.3(7) . .
C25 C24 C27 106.4(7) . .
C26 C24 C27 106.0(8) . .
C12 C24 C27 107.5(6) . .
C24 C25 H25A 109.5 . .
C24 C25 H25B 109.5 . .
H25A C25 H25B 109.5 . .
C24 C25 H25C 109.5 . .
H25A C25 H25C 109.5 . .
H25B C25 H25C 109.5 . .
C24 C26 H26A 109.5 . .
C24 C26 H26B 109.5 . .
H26A C26 H26B 109.5 . .
C24 C26 H26C 109.5 . .
H26A C26 H26C 109.5 . .
H26B C26 H26C 109.5 . .
C24 C27 H27A 109.5 . .
C24 C27 H27B 109.5 . .
H27A C27 H27B 109.5 . .
C24 C27 H27C 109.5 . .
H27A C27 H27C 109.5 . .
H27B C27 H27C 109.5 . .
N2 C28 C29 116.3(4) . .
N2 C28 H28A 108.2 . .
C29 C28 H28A 108.2 . .
N2 C28 H28B 108.2 . .
C29 C28 H28B 108.2 . .
H28A C28 H28B 107.4 . .
C34 C29 C30 120.7(4) . .
C34 C29 C28 119.7(4) . .
C30 C29 C28 119.4(4) . .
O2 C30 C29 116.1(4) . .
O2 C30 C31 123.2(4) . .
C29 C30 C31 120.8(4) . .
C32 C31 C30 115.8(4) . .
C32 C31 C35 120.9(4) . .
C30 C31 C35 123.3(4) . .
C33 C32 C31 124.7(4) . .
C33 C32 H32A 117.6 . .
C31 C32 H32A 117.6 . .
C32 C33 C34 117.1(4) . .
C32 C33 C45 121.2(4) . .
C34 C33 C45 121.7(4) . .
C29 C34 C33 120.9(4) . .
C29 C34 H34A 119.5 . .
C33 C34 H34A 119.5 . .
C41 C35 C31 112.2(4) . .
C41 C35 C40 110.0(5) . .
C31 C35 C40 109.2(4) . .
C41 C35 C39 107.7(5) . .
C31 C35 C39 111.8(4) . .
C40 C35 C39 105.8(5) . .
C44 C36 C42 110.0(7) . .
C44 C36 C40 108.1(6) . .
C42 C36 C40 109.3(6) . .
C44 C36 H36A 109.8 . .
C42 C36 H36A 109.8 . .
C40 C36 H36A 109.8 . .
C42 C37 C43 111.7(6) . .
C42 C37 C39 109.6(6) . .
C43 C37 C39 109.3(6) . .
C42 C37 H37A 108.7 . .
C43 C37 H37A 108.7 . .
C39 C37 H37A 108.7 . .
C44 C38 C43 109.9(7) . .
C44 C38 C41 108.3(6) . .
C43 C38 C41 106.7(6) . .
C44 C38 H38A 110.6 . .
C43 C38 H38A 110.6 . .
C41 C38 H38A 110.6 . .
C37 C39 C35 111.0(5) . .
C37 C39 H39A 109.4 . .
C35 C39 H39A 109.4 . .
C37 C39 H39B 109.4 . .
C35 C39 H39B 109.4 . .
H39A C39 H39B 108.0 . .
C36 C40 C35 110.9(5) . .
C36 C40 H40A 109.5 . .
C35 C40 H40A 109.5 . .
C36 C40 H40B 109.5 . .
C35 C40 H40B 109.5 . .
H40A C40 H40B 108.0 . .
C35 C41 C38 111.2(5) . .
C35 C41 H41A 109.4 . .
C38 C41 H41A 109.4 . .
C35 C41 H41B 109.4 . .
C38 C41 H41B 109.4 . .
H41A C41 H41B 108.0 . .
C37 C42 C36 109.2(6) . .
C37 C42 H42A 109.8 . .
C36 C42 H42A 109.8 . .
C37 C42 H42B 109.8 . .
C36 C42 H42B 109.8 . .
H42A C42 H42B 108.3 . .
C37 C43 C38 109.0(5) . .
C37 C43 H43A 109.9 . .
C38 C43 H43A 109.9 . .
C37 C43 H43B 109.9 . .
C38 C43 H43B 109.9 . .
H43A C43 H43B 108.3 . .
C38 C44 C36 112.3(6) . .
C38 C44 H44A 109.1 . .
C36 C44 H44A 109.1 . .
C38 C44 H44B 109.1 . .
C36 C44 H44B 109.1 . .
H44A C44 H44B 107.9 . .
C47A C45 C46A 117.8(17) . .
C46A C45 C48 142.7(11) . .
C47A C45 C46 136.9(9) . .
C46A C45 C46 62.9(13) . .
C48 C45 C46 110.6(8) . .
C47A C45 C33 109.1(8) . .
C46A C45 C33 107.0(10) . .
C48 C45 C33 109.1(6) . .
C46 C45 C33 111.2(5) . .
C47A C45 C47 70.6(13) . .
C46A C45 C47 49.3(13) . .
C48 C45 C47 107.1(7) . .
C46 C45 C47 106.6(7) . .
C33 C45 C47 112.1(5) . .
C47A C45 C48A 104.9(14) . .
C46A C45 C48A 107.5(14) . .
C48 C45 C48A 67.6(11) . .
C46 C45 C48A 46.4(9) . .
C33 C45 C48A 110.5(7) . .
C47 C45 C48A 136.1(8) . .
C45 C46 H46A 109.5 . .
C45 C46 H46B 109.5 . .
C45 C46 H46C 109.5 . .
C45 C47 H47A 109.5 . .
C45 C47 H47B 109.5 . .
C45 C47 H47C 109.5 . .
C45 C48 H48A 109.5 . .
C45 C48 H48B 109.5 . .
C45 C48 H48C 109.5 . .
C45 C48A H48D 109.5 . .
C45 C48A H48E 109.5 . .
H48D C48A H48E 109.5 . .
C45 C48A H48F 109.5 . .
H48D C48A H48F 109.5 . .
H48E C48A H48F 109.5 . .
C45 C46A H46D 109.5 . .
C45 C46A H46E 109.5 . .
H46D C46A H46E 109.5 . .
C45 C46A H46F 109.5 . .
H46D C46A H46F 109.5 . .
H46E C46A H46F 109.5 . .
C45 C47A H47D 109.5 . .
C45 C47A H47E 109.5 . .
H47D C47A H47E 109.5 . .
C45 C47A H47F 109.5 . .
H47D C47A H47F 109.5 . .
H47E C47A H47F 109.5 . .
C50A C49 N3 122.3(12) . .
N3 C49 C50 113.0(6) . .
C50A C49 H49A 110.8 . .
N3 C49 H49A 109.0 . .
C50 C49 H49A 109.0 . .
C50A C49 H49B 96.6 . .
N3 C49 H49B 109.0 . .
C50 C49 H49B 109.0 . .
H49A C49 H49B 107.8 . .
C55 C50 C51 121.0(8) . .
C55 C50 C49 121.1(8) . .
C51 C50 C49 117.8(8) . .
C52 C51 C50 120.4(9) . .
C52 C51 O3 126.4(9) . .
C50 C51 O3 112.8(8) . .
C51 C52 C53 116.0(8) . .
C51 C52 C56 121.9(8) . .
C53 C52 C56 122.1(8) . .
C54 C53 C52 124.7(8) . .
C54 C53 H53A 117.7 . .
C52 C53 H53A 117.7 . .
C55 C54 C53 117.4(7) . .
C55 C54 C66 118.6(8) . .
C53 C54 C66 123.9(8) . .
C54 C55 C50 120.5(8) . .
C54 C55 H55A 119.7 . .
C50 C55 H55A 119.7 . .
C49 C50A C55A 117.3(15) . .
C49 C50A C51A 121.3(15) . .
C55A C50A C51A 121.4(15) . .
O3 C51A C52A 119.8(17) . .
O3 C51A C50A 119.0(17) . .
C52A C51A C50A 120.4(16) . .
C51A C52A C53A 115.5(14) . .
C51A C52A C56 125.5(14) . .
C53A C52A C56 118.7(15) . .
C54A C53A C52A 125.2(14) . .
C54A C53A H53B 117.4 . .
C52A C53A H53B 117.4 . .
C55A C54A C53A 117.3(12) . .
C55A C54A C66A 118.9(15) . .
C53A C54A C66A 122.8(15) . .
C54A C55A C50A 120.1(14) . .
C54A C55A H55B 119.9 . .
C50A C55A H55B 119.9 . .
C52 C56 C63 105.5(7) . .
C52 C56 C60 116.5(6) . .
C63 C56 C60 109.2(4) . .
C52 C56 C61 111.1(6) . .
C63 C56 C61 106.8(5) . .
C60 C56 C61 107.3(4) . .
C63 C56 C52A 114.2(11) . .
C60 C56 C52A 102.8(10) . .
C61 C56 C52A 116.1(8) . .
C64 C57 C62 110.5(5) . .
C64 C57 C60 110.2(5) . .
C62 C57 C60 108.6(5) . .
C64 C57 H57A 109.2 . .
C62 C57 H57A 109.2 . .
C60 C57 H57A 109.2 . .
C65 C58 C62 109.6(6) . .
C65 C58 C61 110.0(6) . .
C62 C58 C61 109.5(6) . .
C65 C58 H58A 109.3 . .
C62 C58 H58A 109.3 . .
C61 C58 H58A 109.3 . .
C63 C59 C64 108.9(5) . .
C63 C59 C65 109.4(6) . .
C64 C59 C65 109.4(6) . .
C63 C59 H59A 109.7 . .
C64 C59 H59A 109.7 . .
C65 C59 H59A 109.7 . .
C57 C60 C56 110.5(4) . .
C57 C60 H60A 109.6 . .
C56 C60 H60A 109.6 . .
C57 C60 H60B 109.6 . .
C56 C60 H60B 109.6 . .
H60A C60 H60B 108.1 . .
C58 C61 C56 110.5(5) . .
C58 C61 H61A 109.6 . .
C56 C61 H61A 109.6 . .
C58 C61 H61B 109.6 . .
C56 C61 H61B 109.6 . .
H61A C61 H61B 108.1 . .
C57 C62 C58 109.3(5) . .
C57 C62 H62A 109.8 . .
C58 C62 H62A 109.8 . .
C57 C62 H62B 109.8 . .
C58 C62 H62B 109.8 . .
H62A C62 H62B 108.3 . .
C59 C63 C56 111.7(5) . .
C59 C63 H63A 109.3 . .
C56 C63 H63A 109.3 . .
C59 C63 H63B 109.3 . .
C56 C63 H63B 109.3 . .
H63A C63 H63B 107.9 . .
C57 C64 C59 109.6(5) . .
C57 C64 H64A 109.8 . .
C59 C64 H64A 109.8 . .
C57 C64 H64B 109.8 . .
C59 C64 H64B 109.8 . .
H64A C64 H64B 108.2 . .
C58 C65 C59 109.4(5) . .
C58 C65 H65A 109.8 . .
C59 C65 H65A 109.8 . .
C58 C65 H65B 109.8 . .
C59 C65 H65B 109.8 . .
H65A C65 H65B 108.2 . .
C68 C66 C67 118.8(12) . .
C68 C66 C54 111.1(10) . .
C67 C66 C54 114.2(9) . .
C68 C66 C69 96.8(12) . .
C67 C66 C69 105.6(12) . .
C54 C66 C69 108.2(11) . .
C66 C67 H67A 109.5 . .
C66 C67 H67B 109.5 . .
H67A C67 H67B 109.5 . .
C66 C67 H67C 109.5 . .
H67A C67 H67C 109.5 . .
H67B C67 H67C 109.5 . .
C66 C68 H68A 109.5 . .
C66 C68 H68B 109.5 . .
H68A C68 H68B 109.5 . .
C66 C68 H68C 109.5 . .
H68A C68 H68C 109.5 . .
H68B C68 H68C 109.5 . .
C66 C69 H69A 109.5 . .
C66 C69 H69B 109.5 . .
H69A C69 H69B 109.5 . .
C66 C69 H69C 109.5 . .
H69A C69 H69C 109.5 . .
H69B C69 H69C 109.5 . .
C54A C66A C67A 109(2) . .
C54A C66A C68A 111(2) . .
C67A C66A C68A 118(2) . .
C54A C66A C69A 100.9(19) . .
C67A C66A C69A 92(2) . .
C68A C66A C69A 124(2) . .
C66A C67A H67D 109.5 . .
C66A C67A H67E 109.5 . .
H67D C67A H67E 109.5 . .
C66A C67A H67F 109.5 . .
H67D C67A H67F 109.5 . .
H67E C67A H67F 109.5 . .
C66A C68A H68D 109.5 . .
C66A C68A H68E 109.5 . .
H68D C68A H68E 109.5 . .
C66A C68A H68F 109.5 . .
H68D C68A H68F 109.5 . .
H68E C68A H68F 109.5 . .
C66A C69A H69D 109.5 . .
C66A C69A H69E 109.5 . .
H69D C69A H69E 109.5 . .
C66A C69A H69F 109.5 . .
H69D C69A H69F 109.5 . .
H69E C69A H69F 109.5 . .
Si1 C70 H70A 109.5 . .
Si1 C70 H70B 109.5 . .
H70A C70 H70B 109.5 . .
Si1 C70 H70C 109.5 . .
H70A C70 H70C 109.5 . .
H70B C70 H70C 109.5 . .
Si1 C71 H71A 109.5 . .
Si1 C71 H71B 109.5 . .
H71A C71 H71B 109.5 . .
Si1 C71 H71C 109.5 . .
H71A C71 H71C 109.5 . .
H71B C71 H71C 109.5 . .
Si1 C72 H72A 109.5 . .
Si1 C72 H72B 109.5 . .
H72A C72 H72B 109.5 . .
Si1 C72 H72C 109.5 . .
H72A C72 H72C 109.5 . .
H72B C72 H72C 109.5 . .
F15 Sb1 F12 92.6(4) . .
F15 Sb1 F14 91.5(4) . .
F12 Sb1 F14 175.8(4) . .
F15 Sb1 F13 90.4(2) . .
F12 Sb1 F13 89.3(2) . .
F14 Sb1 F13 91.8(3) . .
F15 Sb1 F11 89.1(2) . .
F12 Sb1 F11 88.7(3) . .
F14 Sb1 F11 90.2(3) . .
F13 Sb1 F11 177.9(3) . .
F15 Sb1 F16 179.2(3) . .
F12 Sb1 F16 87.4(4) . .
F14 Sb1 F16 88.5(4) . .
F13 Sb1 F16 90.4(2) . .
F11 Sb1 F16 90.1(2) . .
C106 C101 C102 118.9(17) . .
C106 C101 H101 120.6 . .
C102 C101 H101 120.6 . .
C101 C102 C103 124.4(17) . .
C101 C102 H102 117.8 . .
C103 C102 H102 117.8 . .
C104 C103 C102 112.6(18) . .
C104 C103 H103 123.7 . .
C102 C103 H103 123.7 . .
C103 C104 C105 123.3(17) . .
C103 C104 H104 118.3 . .
C105 C104 H104 118.3 . .
C104 C105 C106 119.6(15) . .
C104 C105 H105 120.2 . .
C106 C105 H105 120.2 . .
C101 C106 C105 120.4(16) . .
C101 C106 C107 118.3(17) . .
C105 C106 C107 120.9(15) . .
C106 C107 H10A 109.5 . .
C106 C107 H10B 109.5 . .
H10A C107 H10B 109.5 . .
C106 C107 H10C 109.5 . .
H10A C107 H10C 109.5 . .
H10B C107 H10C 109.5 . .
C202 C201 C206 120.0 . .
C202 C201 H201 120.0 . .
C206 C201 H201 120.0 . .
C201 C202 C203 120.0 . .
C201 C202 H202 120.0 . .
C203 C202 H202 120.0 . .
C204 C203 C202 120.0 . .
C204 C203 H203 120.0 . .
C202 C203 H203 120.0 . .
C203 C204 C205 120.0 . .
C203 C204 H204 120.0 . .
C205 C204 H204 120.0 . .
C206 C205 C204 120.0 . .
C206 C205 H205 120.0 . .
C204 C205 H205 120.0 . .
C205 C206 C201 120.0 . .
C205 C206 C207 125.7(11) . .
C201 C206 C207 114.2(11) . .
C206 C207 H20C 109.5 . .
C206 C207 H20D 109.5 . .
H20C C207 H20D 109.5 . .
C206 C207 H20E 109.5 . .
H20C C207 H20E 109.5 . .
H20D C207 H20E 109.5 . .
C212 C211 C216 120.0 . .
C212 C211 H211 120.0 . .
C216 C211 H211 120.0 . .
C211 C212 C213 120.0 . .
C211 C212 H212 120.0 . .
C213 C212 H212 120.0 . .
C212 C213 C214 120.0 . .
C212 C213 H213 120.0 . .
C214 C213 H213 120.0 . .
C215 C214 C213 120.0 . .
C215 C214 H214 120.0 . .
C213 C214 H214 120.0 . .
C214 C215 C216 120.0 . .
C214 C215 H215 120.0 . .
C216 C215 H215 120.0 . .
C217 C216 C215 126(2) . .
C217 C216 C211 114(2) . .
C215 C216 C211 120.0 . .
C216 C217 H21C 109.5 . .
C216 C217 H21D 109.5 . .
H21C C217 H21D 109.5 . .
C216 C217 H21E 109.5 . .
H21C C217 H21E 109.5 . .
H21D C217 H21E 109.5 . .
C302 C301 C306 120.0 . .
C302 C301 H301 120.0 . .
C306 C301 H301 120.0 . .
C301 C302 C303 120.0 . .
C301 C302 H302 120.0 . .
C303 C302 H302 120.0 . .
C302 C303 C304 120.0 . .
C302 C303 H303 120.0 . .
C304 C303 H303 120.0 . .
C303 C304 C305 120.0 . .
C303 C304 H304 120.0 . .
C305 C304 H304 120.0 . .
C304 C305 C306 120.0 . .
C304 C305 H305 120.0 . .
C306 C305 H305 120.0 . .
C305 C306 C301 120.0 . .
C305 C306 C307 121(3) . .
C301 C306 C307 118(3) . .
C306 C307 H30A 109.5 . .
C306 C307 H30B 109.5 . .
H30A C307 H30B 109.5 . .
C306 C307 H30C 109.5 . .
H30A C307 H30C 109.5 . .
H30B C307 H30C 109.5 . .
C402 C401 C401 93(3) . 3_676
C402 C401 H40C 113.1 . .
C401 C401 H40C 113.1 3_676 .
C402 C401 H40D 113.1 . .
C401 C401 H40D 113.1 3_676 .
H40C C401 H40D 110.5 . .
C401 C402 C403 118(3) . .
C401 C402 H40E 107.7 . .
C403 C402 H40E 107.7 . .
C401 C402 H40F 107.7 . .
C403 C402 H40F 107.7 . .
H40E C402 H40F 107.1 . .
C402 C403 H40G 109.5 . .
C402 C403 H40H 109.5 . .
H40G C403 H40H 109.5 . .
C402 C403 H40I 109.5 . .
H40G C403 H40I 109.5 . .
H40H C403 H40I 109.5 . .

loop_
_geom_bond_atom_site_label_1
_geom_bond_atom_site_label_2
_geom_bond_distance
_geom_bond_site_symmetry_2
U1 N4 1.921(4) .
U1 O1 2.122(3) .
U1 O2 2.131(3) .
U1 O3 2.146(3) .
U1 N3 2.572(4) .
U1 N2 2.602(4) .
U1 N1 2.636(4) .
Si1 N4 1.745(4) .
Si1 C71 1.851(6) .
Si1 C70 1.857(6) .
Si1 C72 1.860(6) .
O1 C9 1.362(6) .
O2 C30 1.370(5) .
O3 C51A 1.28(2) .
O3 C51 1.422(11) .
N1 C1 1.493(6) .
N1 C6 1.499(6) .
N1 C7 1.503(6) .
N2 C3 1.494(6) .
N2 C28 1.502(6) .
N2 C2 1.504(6) .
N3 C4 1.488(7) .
N3 C5 1.490(6) .
N3 C49 1.517(6) .
C1 C2 1.521(7) .
C1 H1A 0.9900 .
C1 H1B 0.9900 .
C2 H2A 0.9900 .
C2 H2B 0.9900 .
C3 C4 1.522(7) .
C3 H3A 0.9900 .
C3 H3B 0.9900 .
C4 H4A 0.9900 .
C4 H4B 0.9900 .
C5 C6 1.514(6) .
C5 H5A 0.9900 .
C5 H5B 0.9900 .
C6 H6A 0.9900 .
C6 H6B 0.9900 .
C7 C8 1.506(7) .
C7 H7A 0.9900 .
C7 H7B 0.9900 .
C8 C13 1.374(8) .
C8 C9 1.405(7) .
C9 C10 1.426(7) .
C10 C11 1.393(8) .
C10 C14 1.539(8) .
C11 C12 1.398(9) .
C11 H11A 0.9500 .
C12 C13 1.389(8) .
C12 C24 1.533(9) .
C13 H13A 0.9500 .
C14 C20 1.537(9) .
C14 C18 1.546(8) .
C14 C19 1.548(8) .
C15 C22 1.504(11) .
C15 C21 1.542(9) .
C15 C18 1.558(9) .
C15 H15A 1.0000 .
C16 C23 1.494(11) .
C16 C21 1.530(9) .
C16 C19 1.549(10) .
C16 H16A 1.0000 .
C17 C22 1.526(10) .
C17 C23 1.540(9) .
C17 C20 1.550(8) .
C17 H17A 1.0000 .
C18 H18A 0.9900 .
C18 H18B 0.9900 .
C19 H19A 0.9900 .
C19 H19B 0.9900 .
C20 H20A 0.9900 .
C20 H20B 0.9900 .
C21 H21A 0.9900 .
C21 H21B 0.9900 .
C22 H22A 0.9900 .
C22 H22B 0.9900 .
C23 H23A 0.9900 .
C23 H23B 0.9900 .
C24 C25 1.493(9) .
C24 C26 1.496(10) .
C24 C27 1.605(12) .
C25 H25A 0.9800 .
C25 H25B 0.9800 .
C25 H25C 0.9800 .
C26 H26A 0.9800 .
C26 H26B 0.9800 .
C26 H26C 0.9800 .
C27 H27A 0.9800 .
C27 H27B 0.9800 .
C27 H27C 0.9800 .
C28 C29 1.508(6) .
C28 H28A 0.9900 .
C28 H28B 0.9900 .
C29 C34 1.380(7) .
C29 C30 1.398(6) .
C30 C31 1.418(6) .
C31 C32 1.398(7) .
C31 C35 1.541(6) .
C32 C33 1.392(7) .
C32 H32A 0.9500 .
C33 C34 1.398(7) .
C33 C45 1.546(7) .
C34 H34A 0.9500 .
C35 C41 1.508(8) .
C35 C40 1.544(7) .
C35 C39 1.546(7) .
C36 C44 1.497(12) .
C36 C42 1.529(10) .
C36 C40 1.538(9) .
C36 H36A 1.0000 .
C37 C42 1.488(10) .
C37 C43 1.495(11) .
C37 C39 1.541(8) .
C37 H37A 1.0000 .
C38 C44 1.495(11) .
C38 C43 1.562(10) .
C38 C41 1.573(9) .
C38 H38A 1.0000 .
C39 H39A 0.9900 .
C39 H39B 0.9900 .
C40 H40A 0.9900 .
C40 H40B 0.9900 .
C41 H41A 0.9900 .
C41 H41B 0.9900 .
C42 H42A 0.9900 .
C42 H42B 0.9900 .
C43 H43A 0.9900 .
C43 H43B 0.9900 .
C44 H44A 0.9900 .
C44 H44B 0.9900 .
C45 C47A 1.45(2) .
C45 C46A 1.48(2) .
C45 C48 1.509(12) .
C45 C46 1.518(10) .
C45 C47 1.579(10) .
C45 C48A 1.608(18) .
C46 H46A 0.9800 .
C46 H46B 0.9800 .
C46 H46C 0.9800 .
C47 H47A 0.9800 .
C47 H47B 0.9800 .
C47 H47C 0.9800 .
C48 H48A 0.9800 .
C48 H48B 0.9800 .
C48 H48C 0.9800 .
C48A H48D 0.9800 .
C48A H48E 0.9800 .
C48A H48F 0.9800 .
C46A H46D 0.9800 .
C46A H46E 0.9800 .
C46A H46F 0.9800 .
C47A H47D 0.9800 .
C47A H47E 0.9800 .
C47A H47F 0.9800 .
C49 C50A 1.32(2) .
C49 C50 1.599(12) .
C49 H49A 0.9900 .
C49 H49B 0.9900 .
C50 C55 1.397(10) .
C50 C51 1.413(10) .
C51 C52 1.404(11) .
C52 C53 1.412(10) .
C52 C56 1.482(12) .
C53 C54 1.404(11) .
C53 H53A 0.9500 .
C54 C55 1.380(12) .
C54 C66 1.520(13) .
C55 H55A 0.9500 .
C50A C55A 1.397(15) .
C50A C51A 1.411(15) .
C51A C52A 1.402(16) .
C52A C53A 1.411(15) .
C52A C56 1.66(2) .
C53A C54A 1.401(15) .
C53A H53B 0.9500 .
C54A C55A 1.378(16) .
C54A C66A 1.55(3) .
C55A H55B 0.9500 .
C56 C63 1.537(8) .
C56 C60 1.539(7) .
C56 C61 1.555(7) .
C57 C64 1.508(10) .
C57 C62 1.524(8) .
C57 C60 1.539(8) .
C57 H57A 1.0000 .
C58 C65 1.509(10) .
C58 C62 1.524(9) .
C58 C61 1.541(9) .
C58 H58A 1.0000 .
C59 C63 1.524(9) .
C59 C64 1.530(9) .
C59 C65 1.535(9) .
C59 H59A 1.0000 .
C60 H60A 0.9900 .
C60 H60B 0.9900 .
C61 H61A 0.9900 .
C61 H61B 0.9900 .
C62 H62A 0.9900 .
C62 H62B 0.9900 .
C63 H63A 0.9900 .
C63 H63B 0.9900 .
C64 H64A 0.9900 .
C64 H64B 0.9900 .
C65 H65A 0.9900 .
C65 H65B 0.9900 .
C66 C68 1.423(15) .
C66 C67 1.465(13) .
C66 C69 1.669(17) .
C67 H67A 0.9800 .
C67 H67B 0.9800 .
C67 H67C 0.9800 .
C68 H68A 0.9800 .
C68 H68B 0.9800 .
C68 H68C 0.9800 .
C69 H69A 0.9800 .
C69 H69B 0.9800 .
C69 H69C 0.9800 .
C66A C67A 1.56(3) .
C66A C68A 1.65(4) .
C66A C69A 1.88(4) .
C67A H67D 0.9800 .
C67A H67E 0.9800 .
C67A H67F 0.9800 .
C68A H68D 0.9800 .
C68A H68E 0.9800 .
C68A H68F 0.9800 .
C69A H69D 0.9800 .
C69A H69E 0.9800 .
C69A H69F 0.9800 .
C70 H70A 0.9800 .
C70 H70B 0.9800 .
C70 H70C 0.9800 .
C71 H71A 0.9800 .
C71 H71B 0.9800 .
C71 H71C 0.9800 .
C72 H72A 0.9800 .
C72 H72B 0.9800 .
C72 H72C 0.9800 .
Sb1 F15 1.812(6) .
Sb1 F12 1.845(6) .
Sb1 F14 1.858(7) .
Sb1 F13 1.866(4) .
Sb1 F11 1.869(4) .
Sb1 F16 1.873(6) .
C101 C106 1.305(17) .
C101 C102 1.354(18) .
C101 H101 0.9500 .
C102 C103 1.41(2) .
C102 H102 0.9500 .
C103 C104 1.352(18) .
C103 H103 0.9500 .
C104 C105 1.366(18) .
C104 H104 0.9500 .
C105 C106 1.367(17) .
C105 H105 0.9500 .
C106 C107 1.496(19) .
C107 H10A 0.9800 .
C107 H10B 0.9800 .
C107 H10C 0.9800 .
C201 C202 1.3900 .
C201 C206 1.3900 .
C201 H201 0.9500 .
C202 C203 1.3900 .
C202 H202 0.9500 .
C203 C204 1.3900 .
C203 H203 0.9500 .
C204 C205 1.3900 .
C204 H204 0.9500 .
C205 C206 1.3900 .
C205 H205 0.9500 .
C206 C207 1.52(2) .
C207 H20C 0.9800 .
C207 H20D 0.9800 .
C207 H20E 0.9800 .
C211 C212 1.3900 .
C211 C216 1.3900 .
C211 H211 0.9500 .
C212 C213 1.3900 .
C212 H212 0.9500 .
C213 C214 1.3900 .
C213 H213 0.9500 .
C214 C215 1.3900 .
C214 H214 0.9500 .
C215 C216 1.3900 .
C215 H215 0.9500 .
C216 C217 1.38(4) .
C217 H21C 0.9800 .
C217 H21D 0.9800 .
C217 H21E 0.9800 .
C301 C302 1.3900 .
C301 C306 1.3900 .
C301 H301 0.9500 .
C302 C303 1.3900 .
C302 H302 0.9500 .
C303 C304 1.3900 .
C303 H303 0.9500 .
C304 C305 1.3900 .
C304 H304 0.9500 .
C305 C306 1.3900 .
C305 H305 0.9500 .
C306 C307 1.60(4) .
C307 H30A 0.9800 .
C307 H30B 0.9800 .
C307 H30C 0.9800 .
C401 C402 1.40(4) .
C401 C401 1.56(2) 3_676
C401 H40C 0.9900 .
C401 H40D 0.9900 .
C402 C403 1.55(4) .
C402 H40E 0.9900 .
C402 H40F 0.9900 .
C403 H40G 0.9800 .
C403 H40H 0.9800 .
C403 H40I 0.9800 .

loop_
_geom_torsion_atom_site_label_1
_geom_torsion_atom_site_label_2
_geom_torsion_atom_site_label_3
_geom_torsion_atom_site_label_4
_geom_torsion
_geom_torsion_site_symmetry_1
_geom_torsion_site_symmetry_2
_geom_torsion_site_symmetry_3
_geom_torsion_site_symmetry_4
N4 U1 O1 C9 113.3(6) . . . .
O2 U1 O1 C9 28.5(6) . . . .
O3 U1 O1 C9 -164.5(6) . . . .
N3 U1 O1 C9 -104.6(6) . . . .
N2 U1 O1 C9 -60.6(6) . . . .
N1 U1 O1 C9 -35.7(6) . . . .
N4 U1 O2 C30 121.7(6) . . . .
O1 U1 O2 C30 -154.4(5) . . . .
O3 U1 O2 C30 38.0(6) . . . .
N3 U1 O2 C30 -54.1(6) . . . .
N2 U1 O2 C30 -26.5(5) . . . .
N1 U1 O2 C30 -94.9(5) . . . .
N4 U1 O3 C51A 113(4) . . . .
O1 U1 O3 C51A 31(4) . . . .
O2 U1 O3 C51A -162(4) . . . .
N3 U1 O3 C51A -32(4) . . . .
N2 U1 O3 C51A -101(4) . . . .
N1 U1 O3 C51A -61(4) . . . .
N4 U1 O3 C51 120(2) . . . .
O1 U1 O3 C51 37(2) . . . .
O2 U1 O3 C51 -156(2) . . . .
N3 U1 O3 C51 -26(2) . . . .
N2 U1 O3 C51 -94(2) . . . .
N1 U1 O3 C51 -55(2) . . . .
N4 U1 N1 C1 110.9(3) . . . .
O1 U1 N1 C1 165.4(3) . . . .
O2 U1 N1 C1 40.6(3) . . . .
O3 U1 N1 C1 -77.4(3) . . . .
N3 U1 N1 C1 -108.2(3) . . . .
N2 U1 N1 C1 -34.9(3) . . . .
N4 U1 N1 C6 -125.9(3) . . . .
O1 U1 N1 C6 -71.5(3) . . . .
O2 U1 N1 C6 163.8(3) . . . .
O3 U1 N1 C6 45.7(4) . . . .
N3 U1 N1 C6 15.0(3) . . . .
N2 U1 N1 C6 88.3(3) . . . .
N4 U1 N1 C7 -2.2(4) . . . .
O1 U1 N1 C7 52.3(3) . . . .
O2 U1 N1 C7 -72.5(3) . . . .
O3 U1 N1 C7 169.5(3) . . . .
N3 U1 N1 C7 138.7(3) . . . .
N2 U1 N1 C7 -148.0(3) . . . .
N4 U1 N2 C3 105.0(3) . . . .
O1 U1 N2 C3 -85.1(3) . . . .
O2 U1 N2 C3 164.7(3) . . . .
O3 U1 N2 C3 39.0(3) . . . .
N3 U1 N2 C3 -36.9(3) . . . .
N1 U1 N2 C3 -110.6(3) . . . .
N4 U1 N2 C28 -9.0(4) . . . .
O1 U1 N2 C28 160.9(2) . . . .
O2 U1 N2 C28 50.7(2) . . . .
O3 U1 N2 C28 -75.0(2) . . . .
N3 U1 N2 C28 -150.9(3) . . . .
N1 U1 N2 C28 135.3(3) . . . .
N4 U1 N2 C2 -130.8(3) . . . .
O1 U1 N2 C2 39.1(4) . . . .
O2 U1 N2 C2 -71.1(3) . . . .
O3 U1 N2 C2 163.2(3) . . . .
N3 U1 N2 C2 87.3(3) . . . .
N1 U1 N2 C2 13.5(3) . . . .
N4 U1 N3 C4 -128.7(3) . . . .
O1 U1 N3 C4 161.3(3) . . . .
O2 U1 N3 C4 44.9(4) . . . .
O3 U1 N3 C4 -67.9(3) . . . .
N2 U1 N3 C4 16.1(3) . . . .
N1 U1 N3 C4 89.1(3) . . . .
N4 U1 N3 C5 105.6(3) . . . .
O1 U1 N3 C5 35.6(3) . . . .
O2 U1 N3 C5 -80.8(3) . . . .
O3 U1 N3 C5 166.4(3) . . . .
N2 U1 N3 C5 -109.6(3) . . . .
N1 U1 N3 C5 -36.6(3) . . . .
N4 U1 N3 C49 -7.9(4) . . . .
O1 U1 N3 C49 -77.8(3) . . . .
O2 U1 N3 C49 165.8(3) . . . .
O3 U1 N3 C49 53.0(3) . . . .
N2 U1 N3 C49 137.0(3) . . . .
N1 U1 N3 C49 -150.1(3) . . . .
C6 N1 C1 C2 -70.1(5) . . . .
C7 N1 C1 C2 168.5(4) . . . .
U1 N1 C1 C2 55.6(4) . . . .
C3 N2 C2 C1 133.1(4) . . . .
C28 N2 C2 C1 -106.7(4) . . . .
U1 N2 C2 C1 9.7(5) . . . .
N1 C1 C2 N2 -44.2(5) . . . .
C28 N2 C3 C4 165.2(4) . . . .
C2 N2 C3 C4 -72.8(5) . . . .
U1 N2 C3 C4 55.9(4) . . . .
C5 N3 C4 C3 131.6(4) . . . .
C49 N3 C4 C3 -106.7(5) . . . .
U1 N3 C4 C3 6.9(5) . . . .
N2 C3 C4 N3 -42.5(5) . . . .
C4 N3 C5 C6 -71.9(5) . . . .
C49 N3 C5 C6 164.4(4) . . . .
U1 N3 C5 C6 57.4(4) . . . .
C1 N1 C6 C5 130.8(4) . . . .
C7 N1 C6 C5 -111.6(5) . . . .
U1 N1 C6 C5 8.6(5) . . . .
N3 C5 C6 N1 -44.2(6) . . . .
C1 N1 C7 C8 171.4(4) . . . .
C6 N1 C7 C8 51.3(6) . . . .
U1 N1 C7 C8 -73.9(5) . . . .
N1 C7 C8 C13 -141.7(5) . . . .
N1 C7 C8 C9 45.2(7) . . . .
U1 O1 C9 C8 14.1(9) . . . .
U1 O1 C9 C10 -167.1(4) . . . .
C13 C8 C9 O1 -176.0(5) . . . .
C7 C8 C9 O1 -3.0(7) . . . .
C13 C8 C9 C10 5.1(8) . . . .
C7 C8 C9 C10 178.1(5) . . . .
O1 C9 C10 C11 175.1(5) . . . .
C8 C9 C10 C11 -6.1(8) . . . .
O1 C9 C10 C14 -5.4(8) . . . .
C8 C9 C10 C14 173.5(5) . . . .
C9 C10 C11 C12 3.3(9) . . . .
C14 C10 C11 C12 -176.2(6) . . . .
C10 C11 C12 C13 0.6(10) . . . .
C10 C11 C12 C24 -177.0(7) . . . .
C9 C8 C13 C12 -1.0(9) . . . .
C7 C8 C13 C12 -174.1(6) . . . .
C11 C12 C13 C8 -1.9(10) . . . .
C24 C12 C13 C8 175.8(7) . . . .
C11 C10 C14 C20 117.6(6) . . . .
C9 C10 C14 C20 -61.9(6) . . . .
C11 C10 C14 C18 -0.3(8) . . . .
C9 C10 C14 C18 -179.9(5) . . . .
C11 C10 C14 C19 -121.3(6) . . . .
C9 C10 C14 C19 59.2(7) . . . .
C20 C14 C18 C15 57.7(6) . . . .
C10 C14 C18 C15 177.0(5) . . . .
C19 C14 C18 C15 -60.0(7) . . . .
C22 C15 C18 C14 -59.5(7) . . . .
C21 C15 C18 C14 61.3(8) . . . .
C20 C14 C19 C16 -55.1(6) . . . .
C10 C14 C19 C16 -175.7(5) . . . .
C18 C14 C19 C16 60.3(7) . . . .
C23 C16 C19 C14 59.8(7) . . . .
C21 C16 C19 C14 -62.9(7) . . . .
C10 C14 C20 C17 177.6(5) . . . .
C18 C14 C20 C17 -60.5(6) . . . .
C19 C14 C20 C17 55.7(6) . . . .
C22 C17 C20 C14 61.7(7) . . . .
C23 C17 C20 C14 -57.2(7) . . . .
C23 C16 C21 C15 -59.2(8) . . . .
C19 C16 C21 C15 63.1(8) . . . .
C22 C15 C21 C16 59.0(8) . . . .
C18 C15 C21 C16 -61.9(9) . . . .
C21 C15 C22 C17 -59.5(7) . . . .
C18 C15 C22 C17 60.1(7) . . . .
C23 C17 C22 C15 58.1(7) . . . .
C20 C17 C22 C15 -59.7(7) . . . .
C21 C16 C23 C17 58.7(7) . . . .
C19 C16 C23 C17 -62.4(7) . . . .
C22 C17 C23 C16 -57.4(7) . . . .
C20 C17 C23 C16 59.9(7) . . . .
C13 C12 C24 C25 176.1(8) . . . .
C11 C12 C24 C25 -6.4(12) . . . .
C13 C12 C24 C26 -56.7(11) . . . .
C11 C12 C24 C26 120.8(8) . . . .
C13 C12 C24 C27 58.4(8) . . . .
C11 C12 C24 C27 -124.1(7) . . . .
C3 N2 C28 C29 165.7(4) . . . .
C2 N2 C28 C29 45.0(5) . . . .
U1 N2 C28 C29 -80.7(4) . . . .
N2 C28 C29 C34 -128.8(5) . . . .
N2 C28 C29 C30 56.8(6) . . . .
U1 O2 C30 C29 5.6(8) . . . .
U1 O2 C30 C31 -175.0(4) . . . .
C34 C29 C30 O2 178.9(4) . . . .
C28 C29 C30 O2 -6.8(6) . . . .
C34 C29 C30 C31 -0.6(7) . . . .
C28 C29 C30 C31 173.7(4) . . . .
O2 C30 C31 C32 -178.8(4) . . . .
C29 C30 C31 C32 0.6(7) . . . .
O2 C30 C31 C35 2.8(7) . . . .
C29 C30 C31 C35 -177.8(4) . . . .
C30 C31 C32 C33 -0.5(7) . . . .
C35 C31 C32 C33 178.0(5) . . . .
C31 C32 C33 C34 0.3(8) . . . .
C31 C32 C33 C45 -178.1(5) . . . .
C30 C29 C34 C33 0.4(7) . . . .
C28 C29 C34 C33 -173.9(5) . . . .
C32 C33 C34 C29 -0.3(7) . . . .
C45 C33 C34 C29 178.1(5) . . . .
C32 C31 C35 C41 115.2(6) . . . .
C30 C31 C35 C41 -66.4(6) . . . .
C32 C31 C35 C40 -122.6(5) . . . .
C30 C31 C35 C40 55.8(6) . . . .
C32 C31 C35 C39 -5.9(7) . . . .
C30 C31 C35 C39 172.5(5) . . . .
C42 C37 C39 C35 61.9(8) . . . .
C43 C37 C39 C35 -60.8(7) . . . .
C41 C35 C39 C37 58.3(7) . . . .
C31 C35 C39 C37 -178.0(5) . . . .
C40 C35 C39 C37 -59.3(7) . . . .
C44 C36 C40 C35 58.6(7) . . . .
C42 C36 C40 C35 -61.1(9) . . . .
C41 C35 C40 C36 -56.7(7) . . . .
C31 C35 C40 C36 179.8(5) . . . .
C39 C35 C40 C36 59.3(7) . . . .
C31 C35 C41 C38 177.0(5) . . . .
C40 C35 C41 C38 55.2(7) . . . .
C39 C35 C41 C38 -59.6(7) . . . .
C44 C38 C41 C35 -56.7(8) . . . .
C43 C38 C41 C35 61.6(8) . . . .
C43 C37 C42 C36 60.8(8) . . . .
C39 C37 C42 C36 -60.5(8) . . . .
C44 C36 C42 C37 -58.2(8) . . . .
C40 C36 C42 C37 60.4(9) . . . .
C42 C37 C43 C38 -59.2(7) . . . .
C39 C37 C43 C38 62.4(7) . . . .
C44 C38 C43 C37 55.4(8) . . . .
C41 C38 C43 C37 -61.9(8) . . . .
C43 C38 C44 C36 -55.7(8) . . . .
C41 C38 C44 C36 60.5(8) . . . .
C42 C36 C44 C38 57.3(8) . . . .
C40 C36 C44 C38 -62.0(7) . . . .
C32 C33 C45 C47A 113.8(15) . . . .
C34 C33 C45 C47A -64.5(16) . . . .
C32 C33 C45 C46A -117.7(15) . . . .
C34 C33 C45 C46A 64.0(15) . . . .
C32 C33 C45 C48 71.5(9) . . . .
C34 C33 C45 C48 -106.8(8) . . . .
C32 C33 C45 C46 -50.8(9) . . . .
C34 C33 C45 C46 130.9(8) . . . .
C32 C33 C45 C47 -170.0(7) . . . .
C34 C33 C45 C47 11.7(8) . . . .
C32 C33 C45 C48A -1.0(13) . . . .
C34 C33 C45 C48A -179.3(12) . . . .
C4 N3 C49 C50A 47.5(14) . . . .
C5 N3 C49 C50A 170.2(13) . . . .
U1 N3 C49 C50A -76.5(13) . . . .
C4 N3 C49 C50 37.4(7) . . . .
C5 N3 C49 C50 160.1(6) . . . .
U1 N3 C49 C50 -86.7(6) . . . .
C50A C49 C50 C55 102(5) . . . .
N3 C49 C50 C55 -119.4(11) . . . .
C50A C49 C50 C51 -74(5) . . . .
N3 C49 C50 C51 63.6(15) . . . .
C55 C50 C51 C52 0(3) . . . .
C49 C50 C51 C52 177.1(16) . . . .
C55 C50 C51 O3 172.9(15) . . . .
C49 C50 C51 O3 -10(2) . . . .
C51A O3 C51 C52 -158(23) . . . .
U1 O3 C51 C52 177.0(8) . . . .
C51A O3 C51 C50 30(19) . . . .
U1 O3 C51 C50 5(4) . . . .
C50 C51 C52 C53 -2(3) . . . .
O3 C51 C52 C53 -173(2) . . . .
C50 C51 C52 C56 178.3(16) . . . .
O3 C51 C52 C56 7(3) . . . .
C51 C52 C53 C54 1(2) . . . .
C56 C52 C53 C54 -178.7(11) . . . .
C52 C53 C54 C55 0.6(19) . . . .
C52 C53 C54 C66 -174.7(13) . . . .
C53 C54 C55 C50 -2.2(18) . . . .
C66 C54 C55 C50 173.4(12) . . . .
C51 C50 C55 C54 2(2) . . . .
C49 C50 C55 C54 -175.0(11) . . . .
N3 C49 C50A C55A -137.1(18) . . . .
C50 C49 C50A C55A -90(5) . . . .
N3 C49 C50A C51A 41(3) . . . .
C50 C49 C50A C51A 87(6) . . . .
C51 O3 C51A C52A 32(17) . . . .
U1 O3 C51A C52A -168.5(15) . . . .
C51 O3 C51A C50A -159(24) . . . .
U1 O3 C51A C50A 1(7) . . . .
C49 C50A C51A O3 10(5) . . . .
C55A C50A C51A O3 -172(4) . . . .
C49 C50A C51A C52A -180(3) . . . .
C55A C50A C51A C52A -2(5) . . . .
O3 C51A C52A C53A 170(4) . . . .
C50A C51A C52A C53A 0(5) . . . .
O3 C51A C52A C56 -17(6) . . . .
C50A C51A C52A C56 174(3) . . . .
C51A C52A C53A C54A 2(4) . . . .
C56 C52A C53A C54A -172(2) . . . .
C52A C53A C54A C55A -2(4) . . . .
C52A C53A C54A C66A -171(2) . . . .
C53A C54A C55A C50A 0(3) . . . .
C66A C54A C55A C50A 169(2) . . . .
C49 C50A C55A C54A 180(2) . . . .
C51A C50A C55A C54A 2(4) . . . .
C51 C52 C56 C63 -76.9(15) . . . .
C53 C52 C56 C63 103.0(12) . . . .
C51 C52 C56 C60 44.4(17) . . . .
C53 C52 C56 C60 -135.7(10) . . . .
C51 C52 C56 C61 167.6(14) . . . .
C53 C52 C56 C61 -12.5(14) . . . .
C51 C52 C56 C52A 54(5) . . . .
C53 C52 C56 C52A -126(6) . . . .
C51A C52A C56 C52 -106(6) . . . .
C53A C52A C56 C52 68(4) . . . .
C51A C52A C56 C63 -53(3) . . . .
C53A C52A C56 C63 121(2) . . . .
C51A C52A C56 C60 66(3) . . . .
C53A C52A C56 C60 -121(2) . . . .
C51A C52A C56 C61 -178(3) . . . .
C53A C52A C56 C61 -4(3) . . . .
C64 C57 C60 C56 58.7(6) . . . .
C62 C57 C60 C56 -62.4(6) . . . .
C52 C56 C60 C57 -174.8(7) . . . .
C63 C56 C60 C57 -55.4(6) . . . .
C61 C56 C60 C57 60.0(6) . . . .
C52A C56 C60 C57 -177.1(10) . . . .
C65 C58 C61 C56 -60.7(7) . . . .
C62 C58 C61 C56 59.7(7) . . . .
C52 C56 C61 C58 173.1(8) . . . .
C63 C56 C61 C58 58.5(6) . . . .
C60 C56 C61 C58 -58.5(7) . . . .
C52A C56 C61 C58 -172.8(12) . . . .
C64 C57 C62 C58 -59.4(7) . . . .
C60 C57 C62 C58 61.5(7) . . . .
C65 C58 C62 C57 60.0(7) . . . .
C61 C58 C62 C57 -60.7(7) . . . .
C64 C59 C63 C56 -59.2(6) . . . .
C65 C59 C63 C56 60.4(6) . . . .
C52 C56 C63 C59 -177.5(6) . . . .
C60 C56 C63 C59 56.6(6) . . . .
C61 C56 C63 C59 -59.1(6) . . . .
C52A C56 C63 C59 171.1(9) . . . .
C62 C57 C64 C59 58.9(6) . . . .
C60 C57 C64 C59 -61.0(6) . . . .
C63 C59 C64 C57 60.7(7) . . . .
C65 C59 C64 C57 -58.8(7) . . . .
C62 C58 C65 C59 -60.6(7) . . . .
C61 C58 C65 C59 59.8(7) . . . .
C63 C59 C65 C58 -59.3(7) . . . .
C64 C59 C65 C58 59.9(7) . . . .
C55 C54 C66 C68 49.6(19) . . . .
C53 C54 C66 C68 -135.1(15) . . . .
C55 C54 C66 C67 -172.7(13) . . . .
C53 C54 C66 C67 3(2) . . . .
C55 C54 C66 C69 -55.5(16) . . . .
C53 C54 C66 C69 119.8(14) . . . .
C55A C54A C66A C67A 157(2) . . . .
C53A C54A C66A C67A -35(3) . . . .
C55A C54A C66A C68A -72(3) . . . .
C53A C54A C66A C68A 97(3) . . . .
C55A C54A C66A C69A 61(3) . . . .
C53A C54A C66A C69A -131(2) . . . .
C106 C101 C102 C103 -1(3) . . . .
C101 C102 C103 C104 8(3) . . . .
C102 C103 C104 C105 -7(3) . . . .
C103 C104 C105 C106 0(2) . . . .
C102 C101 C106 C105 -7(2) . . . .
C102 C101 C106 C107 164.6(14) . . . .
C104 C105 C106 C101 8(2) . . . .
C104 C105 C106 C107 -164.1(14) . . . .
C206 C201 C202 C203 0.0 . . . .
C201 C202 C203 C204 0.0 . . . .
C202 C203 C204 C205 0.0 . . . .
C203 C204 C205 C206 0.0 . . . .
C204 C205 C206 C201 0.0 . . . .
C204 C205 C206 C207 -175.5(11) . . . .
C202 C201 C206 C205 0.0 . . . .
C202 C201 C206 C207 176.0(10) . . . .
C216 C211 C212 C213 0.0 . . . .
C211 C212 C213 C214 0.0 . . . .
C212 C213 C214 C215 0.0 . . . .
C213 C214 C215 C216 0.0 . . . .
C214 C215 C216 C217 172(2) . . . .
C214 C215 C216 C211 0.0 . . . .
C212 C211 C216 C217 -173.2(19) . . . .
C212 C211 C216 C215 0.0 . . . .
C306 C301 C302 C303 0.0 . . . .
C301 C302 C303 C304 0.0 . . . .
C302 C303 C304 C305 0.0 . . . .
C303 C304 C305 C306 0.0 . . . .
C304 C305 C306 C301 0.0 . . . .
C304 C305 C306 C307 168(3) . . . .
C302 C301 C306 C305 0.0 . . . .
C302 C301 C306 C307 -169(2) . . . .
C401 C401 C402 C403 173.3(15) 3_676 . . .
